data_7124275
loop_
_publ_author_name
'Wen, Zhao-Rui'
'Guan, Zong-Jie'
'Zhang, Ying'
'Lin, Yu-Mei'
'Wang, Quan-Ming'

_publ_section_title
;
 [Au7Ag9(dppf)3(CF3CO2)7BF4]n: A Linear Nanocluster Polymer from Molecular
 Au7Ag8 Clusters Covalently Linking by Silver Atoms
;
_journal_name_full 'Chemical Communications'
_journal_paper_doi 10.1039/C9CC05924E
_journal_year 2019
_chemical_formula_moiety 'C116 H84 Ag9 Au7 F21 Fe3 O14 P6, B F4'
_chemical_formula_sum 'C116 H84 Ag9 Au7 B F25 Fe3 O14 P6'
_chemical_formula_weight 4890.60
_chemical_name_systematic '[Au7Ag9]n'
_space_group_crystal_system triclinic
_space_group_IT_number 2
_space_group_name_Hall '-P 1'
_space_group_name_H-M_alt 'P -1'
_symmetry_space_group_name_Hall '-P 1'
_symmetry_space_group_name_H-M 'P -1'
_atom_sites_solution_hydrogens geom
_atom_sites_solution_primary dual
_audit_creation_date 2019-07-30
_audit_creation_method
;
Olex2 1.2
(compiled 2018.05.29 svn.r3508 for OlexSys, GUI svn.r5506)
;
_audit_update_record
;
2019-07-29 deposited with the CCDC.    2019-10-07 downloaded from the CCDC.
;
_cell_angle_alpha 88.524(2)
_cell_angle_beta 86.188(2)
_cell_angle_gamma 65.006(2)
_cell_formula_units_Z 2
_cell_length_a 14.7746(3)
_cell_length_b 17.3633(4)
_cell_length_c 30.4935(6)
_cell_measurement_reflns_used 23957
_cell_measurement_temperature 100.01(10)
_cell_measurement_theta_max 28.3100
_cell_measurement_theta_min 3.5340
_cell_volume 7074.4(3)
_computing_cell_refinement 'CrysAlisPro 1.171.39.46e (Rigaku OD, 2018)'
_computing_data_collection 'CrysAlisPro 1.171.39.46e (Rigaku OD, 2018)'
_computing_data_reduction 'CrysAlisPro 1.171.39.46e (Rigaku OD, 2018)'
_computing_molecular_graphics 'Olex2 (Dolomanov et al., 2009)'
_computing_publication_material 'Olex2 (Dolomanov et al., 2009)'
_computing_structure_refinement 'ShelXL (Sheldrick, 2015)'
_computing_structure_solution 'ShelXT (Sheldrick, 2015)'
_diffrn_ambient_temperature 100.01(10)
_diffrn_detector_area_resol_mean 10.4741
_diffrn_detector_type Atlas
_diffrn_measured_fraction_theta_full 0.988
_diffrn_measured_fraction_theta_max 0.988
_diffrn_measurement_details
;
List of Runs (angles in degrees, time in seconds):

  # Type    Start    End  Width  t~exp~   \w     \q     \k     \f   Frames
#--------------------------------------------------------------------------
  1  \w     -6.00  20.25   0.75   13.34    --   -9.18 -99.00  30.00   35
  2  \w    -55.00  35.00   0.75   13.34    --    9.57 -37.00-120.00  120
  3  \w    -16.00  82.25   0.75   13.34    --    9.57  37.00  60.00  131
  4  \w    -20.00  74.50   0.75   13.34    --    9.57  67.00-176.00  126
;
_diffrn_measurement_device 'four-circle diffractometer'
_diffrn_measurement_device_type 'SuperNova, Dual, Cu at home/near, Atlas'
_diffrn_measurement_method '\w scans'
_diffrn_radiation_type MoK\a
_diffrn_radiation_wavelength 0.71073
_diffrn_reflns_av_R_equivalents 0.0542
_diffrn_reflns_av_unetI/netI 0.0828
_diffrn_reflns_Laue_measured_fraction_full 0.988
_diffrn_reflns_Laue_measured_fraction_max 0.988
_diffrn_reflns_limit_h_max 17
_diffrn_reflns_limit_h_min -15
_diffrn_reflns_limit_k_max 20
_diffrn_reflns_limit_k_min -14
_diffrn_reflns_limit_l_max 36
_diffrn_reflns_limit_l_min -36
_diffrn_reflns_number 45544
_diffrn_reflns_point_group_measured_fraction_full 0.988
_diffrn_reflns_point_group_measured_fraction_max 0.988
_diffrn_reflns_theta_full 25.000
_diffrn_reflns_theta_max 25.000
_diffrn_reflns_theta_min 3.404
_exptl_absorpt_coefficient_mu 8.889
_exptl_absorpt_correction_T_max 1.00000
_exptl_absorpt_correction_T_min 0.43981
_exptl_absorpt_correction_type multi-scan
_exptl_absorpt_process_details
;
CrysAlisPro 1.171.39.46e (Rigaku Oxford Diffraction, 2018)
Empirical absorption correction using spherical harmonics,
 implemented in SCALE3 ABSPACK scaling algorithm.
;
_exptl_crystal_colour black
_exptl_crystal_colour_primary black
_exptl_crystal_density_diffrn 2.296
_exptl_crystal_description block
_exptl_crystal_F_000 4532
_exptl_crystal_size_max 0.3
_exptl_crystal_size_mid 0.1
_exptl_crystal_size_min 0.1
_refine_diff_density_max 5.861
_refine_diff_density_min -6.108
_refine_diff_density_rms 0.454
_refine_ls_extinction_method none
_refine_ls_goodness_of_fit_ref 1.049
_refine_ls_hydrogen_treatment constr
_refine_ls_matrix_type full
_refine_ls_number_parameters 884
_refine_ls_number_reflns 24649
_refine_ls_number_restraints 10
_refine_ls_restrained_S_all 1.049
_refine_ls_R_factor_all 0.1638
_refine_ls_R_factor_gt 0.1468
_refine_ls_shift/su_max 0.001
_refine_ls_shift/su_mean 0.000
_refine_ls_structure_factor_coef Fsqd
_refine_ls_weighting_details 'w=1/[\s^2^(Fo^2^)+(0.1083P)^2^+1390.3540P] where P=(Fo^2^+2Fc^2^)/3'
_refine_ls_weighting_scheme calc
_refine_ls_wR_factor_gt 0.3585
_refine_ls_wR_factor_ref 0.3668
_reflns_Friedel_coverage 0.000
_reflns_number_gt 19089
_reflns_number_total 24649
_reflns_threshold_expression 'I > 2\s(I)'
_cod_data_source_file c9cc05924e2.cif
_cod_data_source_block 207c1-3
_cod_database_code 7124275
_shelx_shelxl_version_number 2014/8
_shelx_space_group_comment
;
The symmetry employed for this shelxl refinement is uniquely defined
by the following loop, which should always be used as a source of
symmetry information in preference to the above space-group names.
They are only intended as comments.
;
_shelx_estimated_absorpt_t_max 0.470
_shelx_estimated_absorpt_t_min 0.176
_olex2_refinement_description
;
1. Fixed Uiso
 At 1.2 times of:
  All C(H) groups
2. Restrained distances
 B49-F32
 1.412 with sigma of 0.02
 B49-F58
 1.412 with sigma of 0.02
 B49-F55
 1.412 with sigma of 0.02
 B49-F200
 1.412 with sigma of 0.02
 F32-F58
 2.301 with sigma of 0.02
 F32-F55
 2.301 with sigma of 0.02
 F32-F200
 2.301 with sigma of 0.02
 F58-F55
 2.301 with sigma of 0.02
 F58-F200
 2.301 with sigma of 0.02
 F200-F55
 2.301 with sigma of 0.02
3. Uiso/Uaniso restraints and constraints
Uanis(C7DA) = Uanis(C6DA) = Uanis(C9BA) = Uanis(C40) = Uanis(C74) = Uanis(C52)
Uanis(C8AA) = Uanis(C7AA) = Uanis(C96) = Uanis(C42) = Uanis(C62) = Uanis(C64)
Uanis(C45) = Uanis(C23) = Uanis(C41) = Uanis(C6AA) = Uanis(C4EA)
Uanis(C85) = Uanis(C65) = Uanis(C16) = Uanis(C90) = Uanis(C71)
Uanis(C39) = Uanis(C3CA) = Uanis(C4CA) = Uanis(C5CA) = Uanis(C1BA) = Uanis(C84)
Uanis(C80) = Uanis(C28) = Uanis(C3DA) = Uanis(C2DA) = Uanis(C1DA) = Uanis(C73)
Uanis(C3EA) = Uanis(C6CA) = Uanis(C78) = Uanis(C7CA) = Uanis(C8CA) = Uanis(C37)
Uanis(C33) = Uanis(C60) = Uanis(C92) = Uanis(C38) = Uanis(C36)
Uanis(C76) = Uanis(C3BA) = Uanis(C48) = Uanis(C4BA) = Uanis(C88)
Uanis(C75) = Uanis(C3AA) = Uanis(C87) = Uanis(C2AA) = Uanis(C4AA) = Uanis(C54)
Uanis(C5DA) = Uanis(C49) = Uanis(C51) = Uanis(C99) = Uanis(C69) = Uanis(C95)
Uanis(C1EA) = Uanis(C47) = Uanis(C1AA) = Uanis(C53) = Uanis(C13) = Uanis(C46)
Uanis(C72) = Uanis(C98) = Uanis(C30) = Uanis(C32) = Uanis(C18) = Uanis(C91)
Uanis(C56) = Uanis(C7BA) = Uanis(C19) = Uanis(C0AA) = Uanis(C6BA)
Uanis(C67) = Uanis(C5BA) = Uanis(C61) = Uanis(C63) = Uanis(C86)
Uanis(C8DA) = Uanis(C6EA) = Uanis(C2CA) = Uanis(C50) = Uanis(C0CA) = Uanis(C1CA)
Uanis(C0EA) = Uanis(C9DA) = Uanis(C8BA) = Uanis(C57) = Uanis(C66) = Uanis(C29)
Uanis(O1AA) = Uanis(O12) = Uanis(C2EA) = Uanis(O31) = Uanis(C0BA) = Uanis(F35)
= Uanis(F5) = Uanis(F13)
Uanis(O9) = Uanis(C70) = Uanis(O40) = Uanis(C7EA) = Uanis(F36) = Uanis(F83) =
Uanis(F94)
Uanis(C5EA) = Uanis(C2BA) = Uanis(O21) = Uanis(O38)
Uanis(F16) = Uanis(F15) = Uanis(F0AA) = Uanis(C4DA) = Uanis(C43)
Uanis(C81) = Uanis(C5AA) = Uanis(F20) = Uanis(F1AA) = Uanis(F3)
Uanis(C24) = Uanis(O16) = Uanis(O15) = Uanis(C9AA) = Uanis(F87) = Uanis(F43) =
Uanis(F46)
Uanis(Ag0F) = Uanis(C77) = Uanis(C44) = Uanis(F25) = Uanis(F34) = Uanis(F53)
Uiso(F200) = Uiso(B49) = Uiso(F55) = Uiso(F58) = Uiso(F32)
Uanis(C9CA) = Uanis(C8EA) = Uanis(C0DA) = Uanis(C20) = Uanis(C31) = Uanis(C34)
4. Others
 Fixed Sof: O1AA(0.5) O12(0.5)
5.a Ternary CH refined with riding coordinates:
 C16(H16)
5.b Aromatic/amide H refined with riding coordinates:
 C33(H33), C48(H48), C38(H38), C18(H18), C19(H19), C23(H23), C30(H30),
 C32(H32), C40(H40), C41(H41), C42(H42), C46(H46), C0AA(H0AA), C56(H56),
 C60(H60), C62(H62), C63(H63), C65(H65), C72(H72), C76(H76), C85(H85), C86(H86),
  C90(H90), C92(H92), C98(H98), C99(H99), C29(H29), C4AA(H4AA), C1AA(H1AA),
 C39(H39), C1CA(H1CA), C1BA(H1BA), C8AA(H8AA), C2AA(H2AA), C47(H47), C5BA(H5BA),
  C51(H51), C52(H52), C53(H53), C54(H54), C4BA(H4BA), C61(H61), C6BA(H6BA),
 C3AA(H3AA), C66(H66), C3BA(H3BA), C6AA(H6AA), C0CA(H0CA), C7AA(H7AA), C80(H80),
  C4EA(H4EA), C8BA(H8BA), C2CA(H2CA), C9BA(H9BA), C95(H95), C96(H96),
 C2DA(H2DA), C28(H28), C5CA(H5CA), C37(H37), C4CA(H4CA), C3CA(H3CA), C7DA(H7DA),
  C8CA(H8CA), C1EA(H1EA), C49(H49), C3DA(H3DA), C5DA(H5DA), C9DA(H9DA),
 C6DA(H6DA), C8DA(H8DA), C7CA(H7CA), C75(H75), C6CA(H6CA), C0EA(H0EA),
 C1DA(H1DA), C6EA(H6EA), C3EA(H3EA), C34(H34), C31(H31), C0DA(H0DA), C8EA(H8EA),
  C9CA(H9CA)
5.c Fitted hexagon refined as free rotating group:
 C34(C31,C20,C0DA,C8EA,C9CA)
;
_olex2_submission_special_instructions 'No special instructions were received'
_oxdiff_exptl_absorpt_empirical_details
;
Empirical correction (ABSPACK) includes:
- Absorption correction using spherical harmonics
- Frame scaling
- Detector area scaling
;
_platon_squeeze_void_probe_radius 1.20

loop_
_space_group_symop_operation_xyz
'x, y, z'
'-x, -y, -z'

loop_
_atom_site_label
_atom_site_type_symbol
_atom_site_fract_x
_atom_site_fract_y
_atom_site_fract_z
_atom_site_U_iso_or_equiv
_atom_site_adp_type
_atom_site_occupancy
_atom_site_site_symmetry_order
_atom_site_calc_flag
_atom_site_refinement_flags_posn
_atom_site_refinement_flags_occupancy
Au01 Au 0.77053(10) 0.49201(9) 0.25363(4) 0.0368(3) Uani 1 1 d . .
Au02 Au 0.70533(10) 0.49594(9) 0.34020(4) 0.0386(3) Uani 1 1 d . .
Au03 Au 0.68725(12) 0.63766(10) 0.20734(5) 0.0442(4) Uani 1 1 d . .
Au04 Au 0.81489(10) 0.34380(9) 0.20728(5) 0.0415(3) Uani 1 1 d . .
Au05 Au 0.84126(11) 0.48617(10) 0.16832(5) 0.0436(4) Uani 1 1 d . .
Au06 Au 0.72395(11) 0.64174(10) 0.29927(5) 0.0437(4) Uani 1 1 d . .
Au07 Au 0.85545(11) 0.34207(10) 0.29959(5) 0.0437(4) Uani 1 1 d . .
Ag08 Ag 0.63495(19) 0.49878(18) 0.19349(9) 0.0391(6) Uani 1 1 d . .
Ag09 Ag 0.57099(19) 0.59309(18) 0.27464(9) 0.0405(6) Uani 1 1 d . .
Ag0A Ag 0.6527(2) 0.40613(18) 0.27531(9) 0.0408(6) Uani 1 1 d . .
Ag0B Ag 0.9003(2) 0.4844(2) 0.31689(9) 0.0497(7) Uani 1 1 d . .
Ag0C Ag 0.9725(2) 0.3834(2) 0.23403(10) 0.0516(8) Uani 1 1 d . .
Ag0D Ag 0.8955(2) 0.5746(2) 0.23598(10) 0.0538(8) Uani 1 1 d . .
Ag0E Ag 0.4572(2) 0.5093(2) 0.24686(10) 0.0461(7) Uani 1 1 d . .
Ag0F Ag 1.0550(2) 0.4624(2) 0.17251(11) 0.0567(8) Uani 1 1 d . .
Fe0H Fe 0.9641(4) 0.0707(3) 0.25482(19) 0.0474(13) Uani 1 1 d . .
Fe0I Fe 0.7351(4) 0.6919(4) 0.06879(19) 0.0471(13) Uani 1 1 d . .
Fe0J Fe 0.6001(4) 0.6979(4) 0.4415(2) 0.0523(14) Uani 1 1 d . .
P0K P 0.9499(7) 0.2174(7) 0.3355(3) 0.048(2) Uani 1 1 d . .
P0L P 0.6821(8) 0.7639(7) 0.3399(4) 0.049(2) Uani 1 1 d . .
P0M P 0.6298(7) 0.4974(7) 0.4081(3) 0.043(2) Uani 1 1 d . .
P0N P 0.8931(7) 0.4887(7) 0.0953(3) 0.046(2) Uani 1 1 d . .
P00O P 0.8365(8) 0.2214(7) 0.1715(3) 0.047(2) Uani 1 1 d . .
P00P P 0.5953(8) 0.7534(7) 0.1670(3) 0.047(2) Uani 1 1 d . .
O8 O 0.600(2) 0.306(2) 0.2818(9) 0.058(8) Uani 1 1 d . .
O14 O 0.545(3) 0.5106(19) 0.1388(9) 0.063(8) Uani 1 1 d . .
O15 O 1.071(3) 0.591(3) 0.1630(13) 0.087(4) Uani 1 1 d . .
O16 O 0.944(3) 0.671(2) 0.2076(13) 0.087(4) Uani 1 1 d . .
O17 O 0.4704(18) 0.3780(15) 0.2375(10) 0.051(7) Uani 1 1 d . .
O20 O 0.3919(18) 0.5570(18) 0.1780(10) 0.055(7) Uani 1 1 d . .
O21 O 1.191(2) 0.3337(19) 0.1790(10) 0.061(4) Uani 1 1 d . .
C24 C 1.021(5) 0.655(4) 0.182(2) 0.087(4) Uani 1 1 d . .
O31 O 1.088(2) 0.376(2) 0.2850(12) 0.077(4) Uani 1 1 d . .
C33 C 1.036(3) 0.044(3) 0.3106(14) 0.052(4) Uani 1 1 d . .
H33 H 1.0161 0.0251 0.3368 0.062 Uiso 1 1 calc R .
C36 C 1.008(3) 0.126(3) 0.3031(14) 0.052(4) Uani 1 1 d . .
O38 O 1.091(2) 0.2693(18) 0.2003(10) 0.061(4) Uani 1 1 d . .
C48 C 0.921(3) 0.043(2) 0.1977(14) 0.048(4) Uani 1 1 d . .
H48 H 0.9611 0.0230 0.1719 0.058 Uiso 1 1 calc R .
C50 C 0.463(4) 0.785(3) 0.1837(18) 0.072(5) Uani 1 1 d . .
Ag1 Ag 0.2335(3) 0.5346(3) 0.20110(14) 0.0702(10) Uani 1 1 d . .
C44 C 0.443(3) 0.543(3) 0.1413(15) 0.0567(8) Uani 1 1 d . .
C38 C 1.067(3) 0.119(3) 0.2599(14) 0.052(4) Uani 1 1 d . .
H38 H 1.0711 0.1643 0.2442 0.062 Uiso 1 1 calc R .
O40 O 0.950(3) 0.527(3) 0.3735(14) 0.093(5) Uani 1 1 d . .
C43 C 0.528(5) 0.316(4) 0.257(2) 0.091(5) Uani 1 1 d . .
O9 O 1.010(3) 0.581(3) 0.3154(14) 0.093(5) Uani 1 1 d . .
C13 C 0.840(3) 0.441(3) 0.0563(14) 0.052(4) Uani 1 1 d . .
C16 C 0.555(3) 0.623(2) 0.4776(14) 0.049(4) Uani 1 1 d . .
H16 H 0.5936 0.5845 0.5003 0.059 Uiso 1 1 calc R .
C18 C 1.092(3) 0.470(3) 0.0818(13) 0.056(4) Uani 1 1 d . .
H18 H 1.0624 0.5294 0.0815 0.067 Uiso 1 1 calc R .
C19 C 0.857(3) 0.659(2) 0.1023(14) 0.050(4) Uani 1 1 d . .
H19 H 0.8582 0.6547 0.1328 0.060 Uiso 1 1 calc R .
C23 C 0.744(3) 0.672(3) 0.4200(15) 0.058(5) Uani 1 1 d . .
H23 H 0.7911 0.6244 0.4049 0.070 Uiso 1 1 calc R .
F25 F 0.4239(17) 0.4962(15) 0.0749(8) 0.0567(8) Uani 1 1 d . .
C30 C 1.235(3) 0.338(3) 0.0764(13) 0.056(4) Uani 1 1 d . .
H30 H 1.3039 0.3066 0.0721 0.067 Uiso 1 1 calc R .
C32 C 1.195(3) 0.427(3) 0.0776(13) 0.056(4) Uani 1 1 d . .
H32 H 1.2364 0.4553 0.0757 0.067 Uiso 1 1 calc R .
F34 F 0.2967(17) 0.5828(15) 0.1060(8) 0.0567(8) Uani 1 1 d . .
F36 F 1.090(2) 0.548(2) 0.4206(12) 0.093(5) Uani 1 1 d . .
O0AA O 0.333(2) 0.612(2) 0.2874(11) 0.072(9) Uani 1 1 d . .
C40 C 0.564(3) 0.921(3) 0.2983(18) 0.065(5) Uani 1 1 d . .
H40 H 0.6242 0.9234 0.2891 0.078 Uiso 1 1 calc R .
C41 C 0.738(3) 0.672(3) 0.4629(15) 0.058(5) Uani 1 1 d . .
H41 H 0.7707 0.6291 0.4825 0.070 Uiso 1 1 calc R .
C42 C 0.928(3) 0.800(2) 0.3026(17) 0.060(5) Uani 1 1 d . .
H42 H 0.9784 0.7779 0.2803 0.072 Uiso 1 1 calc R .
C45 C 0.682(3) 0.739(3) 0.3977(15) 0.058(5) Uani 1 1 d . .
C46 C 0.886(3) 0.415(3) 0.0160(14) 0.052(4) Uani 1 1 d . .
H46 H 0.9436 0.4214 0.0067 0.063 Uiso 1 1 calc R .
C0AA C 0.843(3) 0.735(3) 0.0767(14) 0.050(4) Uani 1 1 d . .
H0AA H 0.8310 0.7881 0.0881 0.060 Uiso 1 1 calc R .
O52 O 0.428(2) 0.677(2) 0.3105(10) 0.062(8) Uani 1 1 d . .
F53 F 0.4051(17) 0.6202(15) 0.0785(8) 0.0567(8) Uani 1 1 d . .
C56 C 0.864(3) 0.624(2) 0.0332(14) 0.050(4) Uani 1 1 d . .
H56 H 0.8696 0.5923 0.0084 0.060 Uiso 1 1 calc R .
C57 C 0.624(3) 0.845(3) 0.1733(18) 0.065(5) Uani 1 1 d . .
C60 C 1.093(3) -0.012(3) 0.2801(14) 0.052(4) Uani 1 1 d . .
H60 H 1.1141 -0.0706 0.2805 0.062 Uiso 1 1 calc R .
C62 C 0.860(3) 0.776(2) 0.3063(17) 0.060(5) Uani 1 1 d . .
H62 H 0.8643 0.7354 0.2860 0.072 Uiso 1 1 calc R .
C63 C 0.604(3) 0.801(3) 0.0723(13) 0.052(4) Uani 1 1 d . .
H63 H 0.5984 0.8560 0.0741 0.062 Uiso 1 1 calc R .
C64 C 0.781(3) 0.801(2) 0.3360(17) 0.060(5) Uani 1 1 d . .
C65 C 0.479(3) 0.710(2) 0.4858(14) 0.049(4) Uani 1 1 d . .
H65 H 0.4573 0.7401 0.5121 0.059 Uiso 1 1 calc R .
C69 C 0.730(4) 0.223(3) 0.1483(17) 0.069(5) Uani 1 1 d . .
C70 C 1.003(4) 0.563(4) 0.357(2) 0.093(5) Uani 1 1 d . .
C71 C 0.559(3) 0.603(2) 0.4349(14) 0.049(4) Uani 1 1 d . .
C72 C 1.075(3) 0.339(3) 0.0861(13) 0.056(4) Uani 1 1 d . .
H72 H 1.0348 0.3091 0.0890 0.067 Uiso 1 1 calc R .
C74 C 0.569(3) 0.850(3) 0.3263(18) 0.065(5) Uani 1 1 d . .
C76 C 0.835(3) 0.055(2) 0.2659(14) 0.048(4) Uani 1 1 d . .
H76 H 0.8082 0.0439 0.2924 0.058 Uiso 1 1 calc R .
C77 C 0.394(3) 0.562(3) 0.1002(14) 0.0567(8) Uani 1 1 d . .
C78 C 0.881(5) 0.184(4) 0.379(2) 0.093(8) Uani 1 1 d . .
F83 F 0.976(2) 0.663(2) 0.4139(11) 0.093(5) Uani 1 1 d . .
C85 C 0.446(3) 0.736(2) 0.4433(14) 0.049(4) Uani 1 1 d . .
H85 H 0.3958 0.7885 0.4369 0.059 Uiso 1 1 calc R .
C86 C 0.622(3) 0.671(3) 0.0407(13) 0.052(4) Uani 1 1 d . .
H86 H 0.6317 0.6319 0.0188 0.062 Uiso 1 1 calc R .
C87 C 0.940(4) 0.181(3) 0.1254(17) 0.067(5) Uani 1 1 d . .
C88 C 0.865(3) 0.132(2) 0.2095(14) 0.048(4) Uani 1 1 d . .
C90 C 0.499(3) 0.674(2) 0.4119(14) 0.049(4) Uani 1 1 d . .
H90 H 0.4940 0.6794 0.3817 0.059 Uiso 1 1 calc R .
C91 C 1.035(3) 0.428(3) 0.0864(13) 0.056(4) Uani 1 1 d . .
C92 C 1.113(3) 0.036(3) 0.2479(14) 0.052(4) Uani 1 1 d . .
H92 H 1.1517 0.0148 0.2220 0.062 Uiso 1 1 calc R .
F94 F 1.111(2) 0.625(2) 0.3716(11) 0.093(5) Uani 1 1 d . .
C98 C 1.177(3) 0.299(3) 0.0812(13) 0.056(4) Uani 1 1 d . .
H98 H 1.2064 0.2397 0.0814 0.067 Uiso 1 1 calc R .
C99 C 0.646(4) 0.298(3) 0.1433(17) 0.069(5) Uani 1 1 d . .
H99 H 0.6483 0.3480 0.1527 0.083 Uiso 1 1 calc R .
F3 F 0.1806(18) 0.7540(17) 0.3218(10) 0.071(4) Uani 1 1 d . .
F5 F 1.1945(17) 0.4280(19) 0.3432(10) 0.077(4) Uani 1 1 d . .
F12 F 1.346(2) 0.1814(18) 0.1652(11) 0.082(9) Uani 1 1 d . .
F13 F 1.2894(18) 0.3298(19) 0.2985(10) 0.077(4) Uani 1 1 d . .
F19 F 1.295(2) 0.1690(18) 0.2318(12) 0.086(9) Uani 1 1 d . .
F20 F 0.2757(18) 0.7996(17) 0.3502(10) 0.071(4) Uani 1 1 d . .
F24 F 1.252(2) 0.120(2) 0.1763(12) 0.109(13) Uani 1 1 d . .
C29 C 0.739(3) 0.901(3) 0.1977(18) 0.065(5) Uani 1 1 d . .
H29 H 0.7978 0.8940 0.2097 0.078 Uiso 1 1 calc R .
C4AA C 1.103(4) 0.121(3) 0.1004(16) 0.067(5) Uani 1 1 d . .
H4AA H 1.1710 0.0935 0.1051 0.081 Uiso 1 1 calc R .
C5AA C 0.265(3) 0.726(3) 0.3385(19) 0.071(4) Uani 1 1 d . .
F35 F 1.2717(18) 0.4462(19) 0.2870(10) 0.077(4) Uani 1 1 d . .
C1AA C 0.713(3) 0.400(3) 0.0408(14) 0.052(4) Uani 1 1 d . .
H1AA H 0.6530 0.3962 0.0494 0.063 Uiso 1 1 calc R .
C39 C 0.677(4) 0.387(3) 0.4788(14) 0.059(4) Uani 1 1 d . .
H39 H 0.6135 0.3877 0.4795 0.070 Uiso 1 1 calc R .
C1CA C 0.330(3) 0.828(3) 0.2366(19) 0.072(5) Uani 1 1 d . .
H1CA H 0.3042 0.8481 0.2648 0.086 Uiso 1 1 calc R .
C1BA C 0.809(3) 0.432(3) 0.4541(15) 0.059(4) Uani 1 1 d . .
H1BA H 0.8294 0.4617 0.4330 0.070 Uiso 1 1 calc R .
F43 F 1.129(2) 0.718(2) 0.1615(11) 0.087(4) Uani 1 1 d . .
C8AA C 0.767(3) 0.870(2) 0.3602(17) 0.060(5) Uani 1 1 d . .
H8AA H 0.7063 0.8991 0.3763 0.072 Uiso 1 1 calc R .
C2AA C 1.046(4) 0.143(3) 0.1350(17) 0.067(5) Uani 1 1 d . .
H2AA H 1.0692 0.1363 0.1632 0.081 Uiso 1 1 calc R .
F46 F 1.009(2) 0.791(2) 0.1919(11) 0.087(4) Uani 1 1 d . .
C47 C 0.757(3) 0.369(3) -0.0003(14) 0.052(4) Uani 1 1 d . .
H47 H 0.7303 0.3434 -0.0189 0.063 Uiso 1 1 calc R .
C5BA C 0.618(3) 0.652(3) 0.0871(13) 0.052(4) Uani 1 1 d . .
H5BA H 0.6206 0.6029 0.1004 0.062 Uiso 1 1 calc R .
C51 C 0.558(4) 0.306(3) 0.1254(17) 0.069(5) Uani 1 1 d . .
H51 H 0.5047 0.3587 0.1232 0.083 Uiso 1 1 calc R .
C52 C 0.465(3) 0.860(3) 0.3407(18) 0.065(5) Uani 1 1 d . .
H52 H 0.4580 0.8168 0.3570 0.078 Uiso 1 1 calc R .
C53 C 0.751(3) 0.437(3) 0.0699(14) 0.052(4) Uani 1 1 d . .
H53 H 0.7184 0.4571 0.0972 0.063 Uiso 1 1 calc R .
C54 C 1.082(4) 0.132(3) 0.0576(17) 0.067(5) Uani 1 1 d . .
H54 H 1.1312 0.1126 0.0349 0.081 Uiso 1 1 calc R .
C4BA C 0.819(3) 0.133(3) 0.2480(14) 0.048(4) Uani 1 1 d . .
H4BA H 0.7785 0.1842 0.2624 0.058 Uiso 1 1 calc R .
C2BA C 1.266(4) 0.186(3) 0.1901(16) 0.061(4) Uani 1 1 d . .
C61 C 0.611(3) 0.749(3) 0.0324(14) 0.052(4) Uani 1 1 d . .
H61 H 0.6079 0.7705 0.0040 0.062 Uiso 1 1 calc R .
C6BA C 0.850(3) 0.716(3) 0.0340(14) 0.050(4) Uani 1 1 d . .
H6BA H 0.8472 0.7511 0.0100 0.060 Uiso 1 1 calc R .
C3AA C 0.914(4) 0.196(3) 0.0835(16) 0.067(5) Uani 1 1 d . .
H3AA H 0.8467 0.2240 0.0782 0.081 Uiso 1 1 calc R .
C66 C 0.713(3) 0.835(3) 0.1916(18) 0.065(5) Uani 1 1 d . .
H66 H 0.7577 0.7814 0.2000 0.078 Uiso 1 1 calc R .
C67 C 0.609(3) 0.737(3) 0.1095(13) 0.052(4) Uani 1 1 d . .
C0BA C 1.228(3) 0.401(4) 0.300(2) 0.077(4) Uani 1 1 d . .
C3BA C 0.905(3) -0.007(3) 0.2320(14) 0.048(4) Uani 1 1 d . .
H3BA H 0.9327 -0.0663 0.2334 0.058 Uiso 1 1 calc R .
C6AA C 0.662(3) 0.763(3) 0.4719(15) 0.058(5) Uani 1 1 d . .
H6AA H 0.6380 0.7850 0.4999 0.070 Uiso 1 1 calc R .
C73 C 0.535(4) 0.457(4) 0.4059(18) 0.074(6) Uani 1 1 d . .
C0CA C 0.425(4) 0.813(3) 0.2254(18) 0.072(5) Uani 1 1 d . .
H0CA H 0.4642 0.8211 0.2456 0.086 Uiso 1 1 calc R .
C7AA C 0.850(3) 0.898(2) 0.3611(17) 0.060(5) Uani 1 1 d . .
H7AA H 0.8468 0.9400 0.3805 0.072 Uiso 1 1 calc R .
C80 C 0.439(4) 0.503(4) 0.4132(17) 0.074(6) Uani 1 1 d . .
H80 H 0.4156 0.5602 0.4211 0.089 Uiso 1 1 calc R .
C81 C 0.355(3) 0.667(3) 0.3105(18) 0.071(4) Uani 1 1 d . .
C4EA C 0.629(3) 0.812(3) 0.4305(15) 0.058(5) Uani 1 1 d . .
H4EA H 0.5887 0.8689 0.4261 0.070 Uiso 1 1 calc R .
C84 C 0.710(3) 0.433(3) 0.4497(14) 0.059(4) Uani 1 1 d . .
F87 F 1.009(2) 0.755(2) 0.1279(11) 0.087(4) Uani 1 1 d . .
C8BA C 0.555(3) 0.930(3) 0.1648(18) 0.065(5) Uani 1 1 d . .
H8BA H 0.4946 0.9407 0.1529 0.078 Uiso 1 1 calc R .
C2CA C 0.401(3) 0.776(3) 0.1531(19) 0.072(5) Uani 1 1 d . .
H2CA H 0.4253 0.7668 0.1238 0.086 Uiso 1 1 calc R .
C9BA C 0.482(3) 0.983(3) 0.2851(18) 0.065(5) Uani 1 1 d . .
H9BA H 0.4830 1.0213 0.2634 0.078 Uiso 1 1 calc R .
C7BA C 0.867(3) 0.597(2) 0.0764(14) 0.050(4) Uani 1 1 d . .
C95 C 0.727(4) 0.144(3) 0.1273(17) 0.069(5) Uani 1 1 d . .
H95 H 0.7821 0.0913 0.1262 0.083 Uiso 1 1 calc R .
C96 C 0.930(3) 0.859(2) 0.3312(16) 0.060(5) Uani 1 1 d . .
H96 H 0.9849 0.8724 0.3305 0.072 Uiso 1 1 calc R .
C9AA C 1.035(5) 0.739(4) 0.166(2) 0.087(4) Uani 1 1 d . .
O1AA O 1.121(5) 0.481(5) 0.243(3) 0.077(4) Uani 0.5 1 d . P
O12 O 1.071(5) 0.518(5) 0.258(3) 0.077(4) Uani 0.5 1 d . P
F15 F 0.598(2) 0.165(2) 0.2354(12) 0.091(5) Uani 1 1 d . .
F16 F 0.497(2) 0.202(2) 0.2955(12) 0.091(5) Uani 1 1 d . .
C2DA C 0.507(4) 0.336(4) 0.3791(17) 0.074(6) Uani 1 1 d . .
H2DA H 0.5372 0.2806 0.3678 0.089 Uiso 1 1 calc R .
F0AA F 0.442(2) 0.236(2) 0.2304(12) 0.091(5) Uani 1 1 d . .
C28 C 0.369(4) 0.466(4) 0.4090(17) 0.074(6) Uani 1 1 d . .
H28 H 0.3020 0.4956 0.4187 0.089 Uiso 1 1 calc R .
C5CA C 0.870(4) 0.394(3) 0.4840(14) 0.059(4) Uani 1 1 d . .
H5CA H 0.9284 0.4013 0.4868 0.070 Uiso 1 1 calc R .
C37 C 0.786(5) 0.128(4) 0.4419(19) 0.093(8) Uani 1 1 d . .
H37 H 0.7512 0.1108 0.4638 0.112 Uiso 1 1 calc R .
C4CA C 0.840(3) 0.340(3) 0.5128(15) 0.059(4) Uani 1 1 d . .
H4CA H 0.8821 0.3082 0.5343 0.070 Uiso 1 1 calc R .
C3CA C 0.754(3) 0.336(3) 0.5087(14) 0.059(4) Uani 1 1 d . .
H3CA H 0.7415 0.2969 0.5264 0.070 Uiso 1 1 calc R .
C7DA C 0.390(3) 0.921(3) 0.3322(18) 0.065(5) Uani 1 1 d . .
H7DA H 0.3288 0.9252 0.3437 0.078 Uiso 1 1 calc R .
C8CA C 0.752(5) 0.144(4) 0.4008(19) 0.093(8) Uani 1 1 d . .
H8CA H 0.6991 0.1319 0.3930 0.112 Uiso 1 1 calc R .
C1EA C 0.842(3) 0.377(3) -0.0114(15) 0.052(4) Uani 1 1 d . .
H1EA H 0.8736 0.3575 -0.0388 0.063 Uiso 1 1 calc R .
C49 C 0.550(4) 0.231(3) 0.1105(17) 0.069(5) Uani 1 1 d . .
H49 H 0.4910 0.2315 0.1012 0.083 Uiso 1 1 calc R .
C4DA C 0.516(5) 0.225(4) 0.257(2) 0.091(5) Uani 1 1 d . .
C3DA C 0.400(4) 0.386(4) 0.3907(17) 0.074(6) Uani 1 1 d . .
H3DA H 0.3539 0.3642 0.3858 0.089 Uiso 1 1 calc R .
C2EA C 1.136(3) 0.423(4) 0.273(2) 0.077(4) Uani 1 1 d . .
C5DA C 0.646(4) 0.154(3) 0.1118(17) 0.069(5) Uani 1 1 d . .
H5DA H 0.6458 0.1059 0.0991 0.083 Uiso 1 1 calc R .
C9DA C 0.574(3) 0.987(3) 0.1728(18) 0.065(5) Uani 1 1 d . .
H9DA H 0.5231 1.0418 0.1711 0.078 Uiso 1 1 calc R .
C6DA C 0.393(3) 0.987(3) 0.3057(18) 0.065(5) Uani 1 1 d . .
H6DA H 0.3339 1.0350 0.3016 0.078 Uiso 1 1 calc R .
C8DA C 0.269(4) 0.816(3) 0.2076(18) 0.072(5) Uani 1 1 d . .
H8DA H 0.2022 0.8292 0.2164 0.086 Uiso 1 1 calc R .
C7CA C 0.803(5) 0.180(4) 0.369(2) 0.093(8) Uani 1 1 d . .
H7CA H 0.7764 0.1999 0.3421 0.112 Uiso 1 1 calc R .
C75 C 0.980(4) 0.174(3) 0.0497(17) 0.067(5) Uani 1 1 d . .
H75 H 0.9598 0.1851 0.0211 0.081 Uiso 1 1 calc R .
C6CA C 0.913(5) 0.182(4) 0.4213(19) 0.093(8) Uani 1 1 d . .
H6CA H 0.9555 0.2051 0.4291 0.112 Uiso 1 1 calc R .
C0EA C 0.670(3) 0.978(3) 0.1849(17) 0.065(5) Uani 1 1 d . .
H0EA H 0.6850 1.0249 0.1840 0.078 Uiso 1 1 calc R .
C1DA C 0.558(4) 0.390(4) 0.3888(17) 0.074(6) Uani 1 1 d . .
H1DA H 0.6254 0.3660 0.3790 0.089 Uiso 1 1 calc R .
F1AA F 0.2581(18) 0.6899(17) 0.3777(10) 0.071(4) Uani 1 1 d . .
C5EA C 1.178(4) 0.263(3) 0.1906(15) 0.061(4) Uani 1 1 d . .
C7EA C 1.054(5) 0.591(4) 0.390(2) 0.093(5) Uani 1 1 d . .
C6EA C 0.307(3) 0.782(3) 0.1640(18) 0.072(5) Uani 1 1 d . .
H6EA H 0.2712 0.7658 0.1451 0.086 Uiso 1 1 calc R .
C3EA C 0.871(5) 0.138(4) 0.452(2) 0.093(8) Uani 1 1 d . .
H3EA H 0.9010 0.1161 0.4780 0.112 Uiso 1 1 calc R .
F32 F 0.581(4) 0.070(4) 0.3727(17) 0.245(17) Uiso 1 1 d D .
B49 B 0.516(3) 0.093(3) 0.4110(15) 0.245(17) Uiso 1 1 d D .
F55 F 0.572(5) 0.087(4) 0.4478(18) 0.245(17) Uiso 1 1 d D .
F200 F 0.444(4) 0.177(3) 0.406(2) 0.245(17) Uiso 1 1 d D .
F58 F 0.469(5) 0.037(4) 0.417(2) 0.245(17) Uiso 1 1 d D .
C34 C 1.102(3) 0.315(3) 0.4053(15) 0.115(10) Uani 1 1 d . .
H34 H 1.0867 0.3640 0.4216 0.138 Uiso 1 1 calc R .
C31 C 1.028(2) 0.304(3) 0.3845(15) 0.115(10) Uani 1 1 d G .
H31 H 0.9623 0.3452 0.3869 0.138 Uiso 1 1 calc R .
C20 C 1.051(3) 0.230(3) 0.3603(15) 0.115(10) Uani 1 1 d G .
C0DA C 1.149(3) 0.168(3) 0.3568(15) 0.115(10) Uani 1 1 d G .
H0DA H 1.1647 0.1192 0.3405 0.138 Uiso 1 1 calc R .
C8EA C 1.224(2) 0.180(3) 0.3775(15) 0.115(10) Uani 1 1 d G .
H8EA H 1.2890 0.1380 0.3752 0.138 Uiso 1 1 calc R .
C9CA C 1.200(3) 0.253(3) 0.4018(15) 0.115(10) Uani 1 1 d G .
H9CA H 1.2500 0.2605 0.4157 0.138 Uiso 1 1 calc R .

loop_
_atom_site_aniso_label
_atom_site_aniso_U_11
_atom_site_aniso_U_22
_atom_site_aniso_U_33
_atom_site_aniso_U_23
_atom_site_aniso_U_13
_atom_site_aniso_U_12
Au01 0.0333(7) 0.0423(7) 0.0371(7) -0.0017(5) 0.0008(5) -0.0187(6)
Au02 0.0377(7) 0.0425(8) 0.0383(7) -0.0032(6) 0.0031(5) -0.0200(6)
Au03 0.0526(9) 0.0450(8) 0.0427(8) -0.0014(6) 0.0024(6) -0.0287(7)
Au04 0.0347(7) 0.0393(8) 0.0412(7) 0.0001(6) -0.0002(5) -0.0068(6)
Au05 0.0408(8) 0.0558(9) 0.0380(7) -0.0015(6) 0.0020(6) -0.0247(7)
Au06 0.0507(8) 0.0463(8) 0.0423(8) -0.0072(6) 0.0044(6) -0.0290(7)
Au07 0.0377(7) 0.0413(8) 0.0426(8) 0.0006(6) -0.0009(6) -0.0078(6)
Ag08 0.0333(13) 0.0435(15) 0.0418(14) 0.0005(11) -0.0031(10) -0.0173(12)
Ag09 0.0352(13) 0.0439(15) 0.0436(14) -0.0029(12) 0.0016(11) -0.0181(12)
Ag0A 0.0387(14) 0.0448(15) 0.0431(14) 0.0008(12) -0.0020(11) -0.0218(12)
Ag0B 0.0419(15) 0.071(2) 0.0426(15) -0.0055(14) -0.0005(12) -0.0300(15)
Ag0C 0.0361(15) 0.071(2) 0.0466(16) -0.0023(14) 0.0001(12) -0.0216(14)
Ag0D 0.0580(19) 0.067(2) 0.0517(17) -0.0074(15) 0.0084(14) -0.0424(17)
Ag0E 0.0361(14) 0.0511(17) 0.0533(16) -0.0028(13) -0.0023(12) -0.0206(13)
Ag0F 0.0531(17) 0.0598(19) 0.0591(18) 0.0015(15) -0.0026(14) -0.0259(15)
Fe0H 0.048(3) 0.033(3) 0.057(3) 0.000(2) -0.001(2) -0.014(2)
Fe0I 0.041(3) 0.043(3) 0.052(3) 0.000(2) 0.002(2) -0.014(2)
Fe0J 0.050(3) 0.056(4) 0.054(3) -0.011(3) 0.008(3) -0.026(3)
P0K 0.039(5) 0.051(6) 0.050(6) 0.002(5) 0.003(4) -0.015(5)
P0L 0.051(6) 0.041(5) 0.057(6) -0.013(5) 0.010(5) -0.023(5)
P0M 0.040(5) 0.048(6) 0.041(5) -0.006(4) 0.005(4) -0.021(4)
P0N 0.040(5) 0.056(6) 0.041(5) 0.005(4) -0.002(4) -0.020(5)
P00O 0.048(6) 0.043(6) 0.045(5) 0.004(4) -0.009(4) -0.013(5)
P00P 0.055(6) 0.052(6) 0.045(5) -0.006(4) 0.008(4) -0.035(5)
O8 0.059(18) 0.08(2) 0.062(17) 0.000(15) -0.005(14) -0.054(17)
O14 0.11(3) 0.063(19) 0.051(16) 0.005(14) -0.011(16) -0.068(19)
O15 0.093(10) 0.077(10) 0.097(11) 0.007(8) 0.005(8) -0.042(8)
O16 0.093(10) 0.077(10) 0.097(11) 0.007(8) 0.005(8) -0.042(8)
O17 0.034(13) 0.023(12) 0.083(19) -0.012(12) -0.023(13) 0.002(10)
O20 0.027(13) 0.056(17) 0.073(19) 0.006(14) -0.002(12) -0.011(12)
O21 0.072(12) 0.048(10) 0.060(10) -0.013(8) 0.008(9) -0.022(9)
C24 0.093(10) 0.077(10) 0.097(11) 0.007(8) 0.005(8) -0.042(8)
O31 0.036(6) 0.082(9) 0.105(10) -0.006(8) -0.007(6) -0.017(6)
C33 0.029(8) 0.052(10) 0.066(11) 0.007(8) -0.011(7) -0.008(7)
C36 0.029(8) 0.052(10) 0.066(11) 0.007(8) -0.011(7) -0.008(7)
O38 0.072(12) 0.048(10) 0.060(10) -0.013(8) 0.008(9) -0.022(9)
C48 0.042(9) 0.042(9) 0.071(12) 0.013(8) -0.013(8) -0.026(8)
C50 0.054(11) 0.074(13) 0.093(15) -0.012(11) 0.006(10) -0.033(10)
Ag1 0.054(2) 0.076(2) 0.085(3) -0.004(2) -0.0014(18) -0.0317(18)
C44 0.0531(17) 0.0598(19) 0.0591(18) 0.0015(15) -0.0026(14) -0.0259(15)
C38 0.029(8) 0.052(10) 0.066(11) 0.007(8) -0.011(7) -0.008(7)
O40 0.079(9) 0.108(12) 0.108(11) -0.033(9) -0.007(8) -0.055(9)
C43 0.088(11) 0.076(11) 0.128(15) -0.014(10) 0.005(10) -0.055(9)
O9 0.079(9) 0.108(12) 0.108(11) -0.033(9) -0.007(8) -0.055(9)
C13 0.047(9) 0.045(9) 0.062(10) 0.004(8) -0.006(7) -0.017(7)
C16 0.042(9) 0.034(9) 0.067(11) 0.004(8) 0.008(8) -0.013(7)
C18 0.065(11) 0.058(11) 0.041(8) -0.001(8) -0.004(8) -0.021(8)
C19 0.036(9) 0.041(9) 0.063(11) -0.003(8) 0.008(8) -0.009(8)
C23 0.048(11) 0.063(13) 0.067(12) -0.024(10) 0.015(9) -0.029(9)
F25 0.0531(17) 0.0598(19) 0.0591(18) 0.0015(15) -0.0026(14) -0.0259(15)
C30 0.065(11) 0.058(11) 0.041(8) -0.001(8) -0.004(8) -0.021(8)
C32 0.065(11) 0.058(11) 0.041(8) -0.001(8) -0.004(8) -0.021(8)
F34 0.0531(17) 0.0598(19) 0.0591(18) 0.0015(15) -0.0026(14) -0.0259(15)
F36 0.079(9) 0.108(12) 0.108(11) -0.033(9) -0.007(8) -0.055(9)
O0AA 0.07(2) 0.11(3) 0.08(2) -0.006(19) 0.002(16) -0.07(2)
C40 0.055(10) 0.036(9) 0.110(16) -0.017(10) 0.003(10) -0.027(8)
C41 0.048(11) 0.063(13) 0.067(12) -0.024(10) 0.015(9) -0.029(9)
C42 0.053(10) 0.030(8) 0.097(14) -0.010(8) 0.016(9) -0.020(7)
C45 0.048(11) 0.063(13) 0.067(12) -0.024(10) 0.015(9) -0.029(9)
C46 0.047(9) 0.045(9) 0.062(10) 0.004(8) -0.006(7) -0.017(7)
C0AA 0.036(9) 0.041(9) 0.063(11) -0.003(8) 0.008(8) -0.009(8)
O52 0.046(16) 0.065(19) 0.08(2) 0.006(16) 0.017(14) -0.032(15)
F53 0.0531(17) 0.0598(19) 0.0591(18) 0.0015(15) -0.0026(14) -0.0259(15)
C56 0.036(9) 0.041(9) 0.063(11) -0.003(8) 0.008(8) -0.009(8)
C57 0.043(9) 0.044(10) 0.105(15) -0.006(10) -0.002(9) -0.016(8)
C60 0.029(8) 0.052(10) 0.066(11) 0.007(8) -0.011(7) -0.008(7)
C62 0.053(10) 0.030(8) 0.097(14) -0.010(8) 0.016(9) -0.020(7)
C63 0.038(9) 0.048(10) 0.054(10) -0.013(8) 0.009(7) -0.004(8)
C64 0.053(10) 0.030(8) 0.097(14) -0.010(8) 0.016(9) -0.020(7)
C65 0.042(9) 0.034(9) 0.067(11) 0.004(8) 0.008(8) -0.013(7)
C69 0.065(12) 0.065(12) 0.081(13) 0.023(10) -0.025(10) -0.029(10)
C70 0.079(9) 0.108(12) 0.108(11) -0.033(9) -0.007(8) -0.055(9)
C71 0.042(9) 0.034(9) 0.067(11) 0.004(8) 0.008(8) -0.013(7)
C72 0.065(11) 0.058(11) 0.041(8) -0.001(8) -0.004(8) -0.021(8)
C74 0.055(10) 0.036(9) 0.110(16) -0.017(10) 0.003(10) -0.027(8)
C76 0.042(9) 0.042(9) 0.071(12) 0.013(8) -0.013(8) -0.026(8)
C77 0.0531(17) 0.0598(19) 0.0591(18) 0.0015(15) -0.0026(14) -0.0259(15)
C78 0.11(2) 0.105(18) 0.080(15) 0.020(14) 0.016(14) -0.065(16)
F83 0.079(9) 0.108(12) 0.108(11) -0.033(9) -0.007(8) -0.055(9)
C85 0.042(9) 0.034(9) 0.067(11) 0.004(8) 0.008(8) -0.013(7)
C86 0.038(9) 0.048(10) 0.054(10) -0.013(8) 0.009(7) -0.004(8)
C87 0.077(12) 0.046(10) 0.073(12) -0.014(9) 0.010(10) -0.023(9)
C88 0.042(9) 0.042(9) 0.071(12) 0.013(8) -0.013(8) -0.026(8)
C90 0.042(9) 0.034(9) 0.067(11) 0.004(8) 0.008(8) -0.013(7)
C91 0.065(11) 0.058(11) 0.041(8) -0.001(8) -0.004(8) -0.021(8)
C92 0.029(8) 0.052(10) 0.066(11) 0.007(8) -0.011(7) -0.008(7)
F94 0.079(9) 0.108(12) 0.108(11) -0.033(9) -0.007(8) -0.055(9)
C98 0.065(11) 0.058(11) 0.041(8) -0.001(8) -0.004(8) -0.021(8)
C99 0.065(12) 0.065(12) 0.081(13) 0.023(10) -0.025(10) -0.029(10)
F3 0.048(7) 0.062(9) 0.097(11) -0.019(8) 0.005(7) -0.019(6)
F5 0.036(6) 0.082(9) 0.105(10) -0.006(8) -0.007(6) -0.017(6)
F12 0.057(16) 0.058(17) 0.12(2) 0.008(16) 0.010(15) -0.015(13)
F13 0.036(6) 0.082(9) 0.105(10) -0.006(8) -0.007(6) -0.017(6)
F19 0.076(19) 0.053(16) 0.12(3) 0.010(16) -0.017(17) -0.018(14)
F20 0.048(7) 0.062(9) 0.097(11) -0.019(8) 0.005(7) -0.019(6)
F24 0.057(18) 0.12(3) 0.12(3) -0.05(2) -0.006(17) -0.012(18)
C29 0.043(9) 0.044(10) 0.105(15) -0.006(10) -0.002(9) -0.016(8)
C4AA 0.077(12) 0.046(10) 0.073(12) -0.014(9) 0.010(10) -0.023(9)
C5AA 0.048(7) 0.062(9) 0.097(11) -0.019(8) 0.005(7) -0.019(6)
F35 0.036(6) 0.082(9) 0.105(10) -0.006(8) -0.007(6) -0.017(6)
C1AA 0.047(9) 0.045(9) 0.062(10) 0.004(8) -0.006(7) -0.017(7)
C39 0.067(11) 0.053(10) 0.057(10) -0.004(8) 0.002(8) -0.027(9)
C1CA 0.054(11) 0.074(13) 0.093(15) -0.012(11) 0.006(10) -0.033(10)
C1BA 0.067(11) 0.053(10) 0.057(10) -0.004(8) 0.002(8) -0.027(9)
F43 0.093(10) 0.077(10) 0.097(11) 0.007(8) 0.005(8) -0.042(8)
C8AA 0.053(10) 0.030(8) 0.097(14) -0.010(8) 0.016(9) -0.020(7)
C2AA 0.077(12) 0.046(10) 0.073(12) -0.014(9) 0.010(10) -0.023(9)
F46 0.093(10) 0.077(10) 0.097(11) 0.007(8) 0.005(8) -0.042(8)
C47 0.047(9) 0.045(9) 0.062(10) 0.004(8) -0.006(7) -0.017(7)
C5BA 0.038(9) 0.048(10) 0.054(10) -0.013(8) 0.009(7) -0.004(8)
C51 0.065(12) 0.065(12) 0.081(13) 0.023(10) -0.025(10) -0.029(10)
C52 0.055(10) 0.036(9) 0.110(16) -0.017(10) 0.003(10) -0.027(8)
C53 0.047(9) 0.045(9) 0.062(10) 0.004(8) -0.006(7) -0.017(7)
C54 0.077(12) 0.046(10) 0.073(12) -0.014(9) 0.010(10) -0.023(9)
C4BA 0.042(9) 0.042(9) 0.071(12) 0.013(8) -0.013(8) -0.026(8)
C2BA 0.072(12) 0.048(10) 0.060(10) -0.013(8) 0.008(9) -0.022(9)
C61 0.038(9) 0.048(10) 0.054(10) -0.013(8) 0.009(7) -0.004(8)
C6BA 0.036(9) 0.041(9) 0.063(11) -0.003(8) 0.008(8) -0.009(8)
C3AA 0.077(12) 0.046(10) 0.073(12) -0.014(9) 0.010(10) -0.023(9)
C66 0.043(9) 0.044(10) 0.105(15) -0.006(10) -0.002(9) -0.016(8)
C67 0.038(9) 0.048(10) 0.054(10) -0.013(8) 0.009(7) -0.004(8)
C0BA 0.036(6) 0.082(9) 0.105(10) -0.006(8) -0.007(6) -0.017(6)
C3BA 0.042(9) 0.042(9) 0.071(12) 0.013(8) -0.013(8) -0.026(8)
C6AA 0.048(11) 0.063(13) 0.067(12) -0.024(10) 0.015(9) -0.029(9)
C73 0.068(12) 0.098(17) 0.078(14) 0.024(12) -0.013(11) -0.056(14)
C0CA 0.054(11) 0.074(13) 0.093(15) -0.012(11) 0.006(10) -0.033(10)
C7AA 0.053(10) 0.030(8) 0.097(14) -0.010(8) 0.016(9) -0.020(7)
C80 0.068(12) 0.098(17) 0.078(14) 0.024(12) -0.013(11) -0.056(14)
C81 0.048(7) 0.062(9) 0.097(11) -0.019(8) 0.005(7) -0.019(6)
C4EA 0.048(11) 0.063(13) 0.067(12) -0.024(10) 0.015(9) -0.029(9)
C84 0.067(11) 0.053(10) 0.057(10) -0.004(8) 0.002(8) -0.027(9)
F87 0.093(10) 0.077(10) 0.097(11) 0.007(8) 0.005(8) -0.042(8)
C8BA 0.043(9) 0.044(10) 0.105(15) -0.006(10) -0.002(9) -0.016(8)
C2CA 0.054(11) 0.074(13) 0.093(15) -0.012(11) 0.006(10) -0.033(10)
C9BA 0.055(10) 0.036(9) 0.110(16) -0.017(10) 0.003(10) -0.027(8)
C7BA 0.036(9) 0.041(9) 0.063(11) -0.003(8) 0.008(8) -0.009(8)
C95 0.065(12) 0.065(12) 0.081(13) 0.023(10) -0.025(10) -0.029(10)
C96 0.053(10) 0.030(8) 0.097(14) -0.010(8) 0.016(9) -0.020(7)
C9AA 0.093(10) 0.077(10) 0.097(11) 0.007(8) 0.005(8) -0.042(8)
O1AA 0.036(6) 0.082(9) 0.105(10) -0.006(8) -0.007(6) -0.017(6)
O12 0.036(6) 0.082(9) 0.105(10) -0.006(8) -0.007(6) -0.017(6)
F15 0.088(11) 0.076(11) 0.128(15) -0.014(10) 0.005(10) -0.055(9)
F16 0.088(11) 0.076(11) 0.128(15) -0.014(10) 0.005(10) -0.055(9)
C2DA 0.068(12) 0.098(17) 0.078(14) 0.024(12) -0.013(11) -0.056(14)
F0AA 0.088(11) 0.076(11) 0.128(15) -0.014(10) 0.005(10) -0.055(9)
C28 0.068(12) 0.098(17) 0.078(14) 0.024(12) -0.013(11) -0.056(14)
C5CA 0.067(11) 0.053(10) 0.057(10) -0.004(8) 0.002(8) -0.027(9)
C37 0.11(2) 0.105(18) 0.080(15) 0.020(14) 0.016(14) -0.065(16)
C4CA 0.067(11) 0.053(10) 0.057(10) -0.004(8) 0.002(8) -0.027(9)
C3CA 0.067(11) 0.053(10) 0.057(10) -0.004(8) 0.002(8) -0.027(9)
C7DA 0.055(10) 0.036(9) 0.110(16) -0.017(10) 0.003(10) -0.027(8)
C8CA 0.11(2) 0.105(18) 0.080(15) 0.020(14) 0.016(14) -0.065(16)
C1EA 0.047(9) 0.045(9) 0.062(10) 0.004(8) -0.006(7) -0.017(7)
C49 0.065(12) 0.065(12) 0.081(13) 0.023(10) -0.025(10) -0.029(10)
C4DA 0.088(11) 0.076(11) 0.128(15) -0.014(10) 0.005(10) -0.055(9)
C3DA 0.068(12) 0.098(17) 0.078(14) 0.024(12) -0.013(11) -0.056(14)
C2EA 0.036(6) 0.082(9) 0.105(10) -0.006(8) -0.007(6) -0.017(6)
C5DA 0.065(12) 0.065(12) 0.081(13) 0.023(10) -0.025(10) -0.029(10)
C9DA 0.043(9) 0.044(10) 0.105(15) -0.006(10) -0.002(9) -0.016(8)
C6DA 0.055(10) 0.036(9) 0.110(16) -0.017(10) 0.003(10) -0.027(8)
C8DA 0.054(11) 0.074(13) 0.093(15) -0.012(11) 0.006(10) -0.033(10)
C7CA 0.11(2) 0.105(18) 0.080(15) 0.020(14) 0.016(14) -0.065(16)
C75 0.077(12) 0.046(10) 0.073(12) -0.014(9) 0.010(10) -0.023(9)
C6CA 0.11(2) 0.105(18) 0.080(15) 0.020(14) 0.016(14) -0.065(16)
C0EA 0.043(9) 0.044(10) 0.105(15) -0.006(10) -0.002(9) -0.016(8)
C1DA 0.068(12) 0.098(17) 0.078(14) 0.024(12) -0.013(11) -0.056(14)
F1AA 0.048(7) 0.062(9) 0.097(11) -0.019(8) 0.005(7) -0.019(6)
C5EA 0.072(12) 0.048(10) 0.060(10) -0.013(8) 0.008(9) -0.022(9)
C7EA 0.079(9) 0.108(12) 0.108(11) -0.033(9) -0.007(8) -0.055(9)
C6EA 0.054(11) 0.074(13) 0.093(15) -0.012(11) 0.006(10) -0.033(10)
C3EA 0.11(2) 0.105(18) 0.080(15) 0.020(14) 0.016(14) -0.065(16)
C34 0.084(16) 0.16(3) 0.11(2) -0.052(19) -0.006(16) -0.065(19)
C31 0.084(16) 0.16(3) 0.11(2) -0.052(19) -0.006(16) -0.065(19)
C20 0.084(16) 0.16(3) 0.11(2) -0.052(19) -0.006(16) -0.065(19)
C0DA 0.084(16) 0.16(3) 0.11(2) -0.052(19) -0.006(16) -0.065(19)
C8EA 0.084(16) 0.16(3) 0.11(2) -0.052(19) -0.006(16) -0.065(19)
C9CA 0.084(16) 0.16(3) 0.11(2) -0.052(19) -0.006(16) -0.065(19)

loop_
_atom_type_symbol
_atom_type_description
_atom_type_scat_dispersion_real
_atom_type_scat_dispersion_imag
_atom_type_scat_source
C C 0.0033 0.0016 'International Tables Vol C Tables 4.2.6.8 and 6.1.1.4'
H H 0.0000 0.0000 'International Tables Vol C Tables 4.2.6.8 and 6.1.1.4'
Ag Ag -0.8971 1.1015 'International Tables Vol C Tables 4.2.6.8 and 6.1.1.4'
Au Au -2.0133 8.8022 'International Tables Vol C Tables 4.2.6.8 and 6.1.1.4'
B B 0.0013 0.0007 'International Tables Vol C Tables 4.2.6.8 and 6.1.1.4'
F F 0.0171 0.0103 'International Tables Vol C Tables 4.2.6.8 and 6.1.1.4'
Fe Fe 0.3463 0.8444 'International Tables Vol C Tables 4.2.6.8 and 6.1.1.4'
O O 0.0106 0.0060 'International Tables Vol C Tables 4.2.6.8 and 6.1.1.4'
P P 0.1023 0.0942 'International Tables Vol C Tables 4.2.6.8 and 6.1.1.4'

loop_
_geom_angle_atom_site_label_1
_geom_angle_atom_site_label_2
_geom_angle_atom_site_label_3
_geom_angle
_geom_angle_site_symmetry_1
_geom_angle_site_symmetry_3
Au02 Au01 Au04 116.94(7) . .
Au02 Au01 Au06 63.44(5) . .
Au02 Au01 Au07 63.57(5) . .
Au02 Au01 Ag08 115.24(8) . .
Au02 Au01 Ag09 63.18(7) . .
Au02 Au01 Ag0A 63.17(7) . .
Au02 Au01 Ag0B 62.12(7) . .
Au02 Au01 Ag0C 115.34(8) . .
Au02 Au01 Ag0D 114.48(8) . .
Au03 Au01 Au02 117.19(7) . .
Au03 Au01 Au04 115.46(6) . .
Au03 Au01 Au05 63.87(5) . .
Au03 Au01 Au06 63.81(5) . .
Au03 Au01 Au07 179.05(7) . .
Au03 Au01 Ag08 63.32(7) . .
Au03 Au01 Ag09 63.76(7) . .
Au03 Au01 Ag0A 117.31(8) . .
Au03 Au01 Ag0B 117.87(9) . .
Au03 Au01 Ag0C 118.54(9) . .
Au03 Au01 Ag0D 65.61(9) . .
Au04 Au01 Au06 179.18(8) . .
Au04 Au01 Ag0C 61.73(8) . .
Au04 Au01 Ag0D 117.19(9) . .
Au05 Au01 Au02 178.24(7) . .
Au05 Au01 Au04 63.07(5) . .
Au05 Au01 Au06 116.57(7) . .
Au05 Au01 Au07 115.39(7) . .
Au05 Au01 Ag08 66.43(7) . .
Au05 Au01 Ag09 118.49(8) . .
Au05 Au01 Ag0A 117.82(8) . .
Au05 Au01 Ag0B 116.20(8) . .
Au05 Au01 Ag0C 63.01(8) . .
Au05 Au01 Ag0D 64.46(8) . .
Au06 Au01 Ag0C 118.87(9) . .
Au06 Au01 Ag0D 62.97(8) . .
Au07 Au01 Au04 63.59(5) . .
Au07 Au01 Au06 117.14(6) . .
Au07 Au01 Ag08 115.91(8) . .
Au07 Au01 Ag09 116.52(8) . .
Au07 Au01 Ag0A 62.38(7) . .
Au07 Au01 Ag0B 62.92(8) . .
Au07 Au01 Ag0C 61.17(8) . .
Au07 Au01 Ag0D 114.74(9) . .
Ag08 Au01 Au04 63.61(7) . .
Ag08 Au01 Au06 115.59(8) . .
Ag08 Au01 Ag0A 63.10(8) . .
Ag08 Au01 Ag0B 177.34(10) . .
Ag08 Au01 Ag0C 117.22(10) . .
Ag08 Au01 Ag0D 120.14(10) . .
Ag09 Au01 Au04 116.91(8) . .
Ag09 Au01 Au06 62.52(7) . .
Ag09 Au01 Ag08 62.76(8) . .
Ag09 Au01 Ag0A 64.38(9) . .
Ag09 Au01 Ag0B 115.34(10) . .
Ag09 Au01 Ag0C 177.58(11) . .
Ag09 Au01 Ag0D 117.01(11) . .
Ag0A Au01 Au04 63.37(7) . .
Ag0A Au01 Au06 116.52(8) . .
Ag0A Au01 Ag0C 113.33(11) . .
Ag0A Au01 Ag0D 176.74(11) . .
Ag0B Au01 Au04 116.86(9) . .
Ag0B Au01 Au06 63.95(8) . .
Ag0B Au01 Ag0A 114.56(10) . .
Ag0B Au01 Ag0C 64.60(9) . .
Ag0B Au01 Ag0D 62.21(10) . .
Ag0D Au01 Ag0C 65.24(11) . .
Au01 Au02 Au06 58.89(5) . .
Au01 Au02 Au07 58.48(5) . .
Au01 Au02 Ag09 58.72(6) . .
Au01 Au02 Ag0A 58.93(7) . .
Au01 Au02 Ag0B 59.45(7) . .
Au07 Au02 Au06 109.08(6) . .
Ag09 Au02 Au06 59.58(7) . .
Ag09 Au02 Au07 108.58(7) . .
Ag09 Au02 Ag0A 61.42(8) . .
Ag0A Au02 Au06 109.20(8) . .
Ag0A Au02 Au07 59.34(7) . .
Ag0B Au02 Au06 61.50(8) . .
Ag0B Au02 Au07 60.33(8) . .
Ag0B Au02 Ag09 109.40(9) . .
Ag0B Au02 Ag0A 108.89(9) . .
P0M Au02 Au01 171.0(3) . .
P0M Au02 Au06 124.5(3) . .
P0M Au02 Au07 122.7(3) . .
P0M Au02 Ag09 114.6(3) . .
P0M Au02 Ag0A 113.1(3) . .
P0M Au02 Ag0B 129.5(3) . .
Au01 Au03 Au05 58.41(5) . .
Au01 Au03 Au06 59.31(5) . .
Au01 Au03 Ag08 59.42(7) . .
Au01 Au03 Ag09 59.04(7) . .
Au01 Au03 Ag0D 58.67(7) . .
Au05 Au03 Au06 108.43(7) . .
Au05 Au03 Ag08 63.17(7) . .
Au05 Au03 Ag09 109.87(8) . .
Au05 Au03 Ag0D 60.39(7) . .
Au06 Au03 Ag0D 59.34(7) . .
Ag08 Au03 Au06 108.79(8) . .
Ag08 Au03 Ag09 59.96(8) . .
Ag08 Au03 Ag0D 110.90(10) . .
Ag09 Au03 Au06 59.56(7) . .
Ag09 Au03 Ag0D 107.67(9) . .
P00P Au03 Au01 170.1(3) . .
P00P Au03 Au05 122.7(3) . .
P00P Au03 Au06 124.9(3) . .
P00P Au03 Ag08 111.5(3) . .
P00P Au03 Ag09 114.0(3) . .
P00P Au03 Ag0D 131.1(3) . .
Au01 Au04 Au05 57.67(5) . .
Au01 Au04 Au07 57.94(5) . .
Au01 Au04 Ag08 58.13(7) . .
Au01 Au04 Ag0A 58.30(7) . .
Au01 Au04 Ag0C 59.73(8) . .
Au05 Au04 Au07 106.34(6) . .
Au05 Au04 Ag08 62.56(7) . .
Au05 Au04 Ag0A 108.85(8) . .
Au07 Au04 Ag08 106.81(7) . .
Ag0A Au04 Au07 58.87(7) . .
Ag0A Au04 Ag08 59.61(8) . .
Ag0C Au04 Au05 60.52(8) . .
Ag0C Au04 Au07 58.70(7) . .
Ag0C Au04 Ag08 110.79(10) . .
Ag0C Au04 Ag0A 107.63(9) . .
P00O Au04 Au01 174.3(3) . .
P00O Au04 Au05 126.1(3) . .
P00O Au04 Au07 121.4(3) . .
P00O Au04 Ag08 118.7(3) . .
P00O Au04 Ag0A 116.1(3) . .
P00O Au04 Ag0C 125.4(3) . .
Au01 Au05 Au03 57.71(5) . .
Au01 Au05 Au04 59.25(5) . .
Au01 Au05 Ag08 57.47(6) . .
Au01 Au05 Ag0C 59.87(7) . .
Au01 Au05 Ag0D 58.93(7) . .
Au01 Au05 Ag0F 105.38(8) . .
Au03 Au05 Au04 107.35(6) . .
Au03 Au05 Ag08 58.43(7) . .
Au03 Au05 Ag0C 110.56(8) . .
Au03 Au05 Ag0D 61.63(8) . .
Au03 Au05 Ag0F 117.36(9) . .
Au04 Au05 Ag08 59.44(7) . .
Au04 Au05 Ag0C 59.51(8) . .
Au04 Au05 Ag0D 109.45(8) . .
Au04 Au05 Ag0F 110.67(9) . .
Ag08 Au05 Ag0F 162.54(10) . .
Ag0C Au05 Ag08 107.49(9) . .
Ag0C Au05 Ag0D 62.31(10) . .
Ag0C Au05 Ag0F 56.59(9) . .
Ag0D Au05 Ag08 108.15(9) . .
Ag0D Au05 Ag0F 59.64(9) . .
P0N Au05 Au01 176.6(3) . .
P0N Au05 Au03 119.0(3) . .
P0N Au05 Au04 122.8(3) . .
P0N Au05 Ag08 120.6(3) . .
P0N Au05 Ag0C 123.4(3) . .
P0N Au05 Ag0D 120.9(3) . .
P0N Au05 Ag0F 76.7(3) . .
Au01 Au06 Au02 57.67(5) . .
Au01 Au06 Au03 56.88(5) . .
Au01 Au06 Ag09 58.44(7) . .
Au01 Au06 Ag0B 57.91(7) . .
Au01 Au06 Ag0D 58.83(7) . .
Au02 Au06 Ag0B 58.28(7) . .
Au02 Au06 Ag0D 106.48(9) . .
Au03 Au06 Au02 106.54(6) . .
Au03 Au06 Ag0B 106.97(8) . .
Au03 Au06 Ag0D 61.75(8) . .
Ag09 Au06 Au02 59.86(7) . .
Ag09 Au06 Au03 60.02(7) . .
Ag09 Au06 Ag0B 107.05(9) . .
Ag09 Au06 Ag0D 109.98(9) . .
Ag0D Au06 Ag0B 58.90(9) . .
P0L Au06 Au01 177.3(3) . .
P0L Au06 Au02 119.7(3) . .
P0L Au06 Au03 125.0(3) . .
P0L Au06 Ag09 120.3(3) . .
P0L Au06 Ag0B 121.6(3) . .
P0L Au06 Ag0D 123.5(3) . .
Au01 Au07 Au02 57.95(5) . .
Au01 Au07 Au04 58.47(5) . .
Au01 Au07 Ag0A 59.07(7) . .
Au01 Au07 Ag0B 58.78(7) . .
Au01 Au07 Ag0C 60.30(8) . .
Au02 Au07 Au04 108.00(6) . .
Ag0A Au07 Au02 60.19(7) . .
Ag0A Au07 Au04 60.54(7) . .
Ag0A Au07 Ag0B 108.44(10) . .
Ag0B Au07 Au02 58.94(7) . .
Ag0B Au07 Au04 109.09(8) . .
Ag0C Au07 Au02 109.90(9) . .
Ag0C Au07 Au04 59.76(7) . .
Ag0C Au07 Ag0A 109.88(9) . .
Ag0C Au07 Ag0B 62.85(9) . .
P0K Au07 Au01 171.2(3) . .
P0K Au07 Au02 126.2(3) . .
P0K Au07 Au04 121.9(3) . .
P0K Au07 Ag0A 129.5(3) . .
P0K Au07 Ag0B 115.3(3) . .
P0K Au07 Ag0C 111.6(3) . .
Au01 Ag08 Au03 57.26(7) . .
Au01 Ag08 Au04 58.26(7) . .
Au01 Ag08 Au05 56.10(6) . .
Au01 Ag08 Ag09 58.46(8) . .
Au01 Ag08 Ag0A 58.50(8) . .
Au01 Ag08 Ag0E 105.06(11) . .
Au03 Ag08 Au04 106.14(9) . .
Au03 Ag08 Au05 58.40(7) . .
Au03 Ag08 Ag09 60.24(8) . .
Au03 Ag08 Ag0A 108.25(10) . .
Au03 Ag08 Ag0E 113.80(11) . .
Au04 Ag08 Au05 58.00(6) . .
Au04 Ag08 Ag0E 114.04(11) . .
Ag09 Ag08 Au04 108.78(10) . .
Ag09 Ag08 Au05 106.34(10) . .
Ag09 Ag08 Ag0A 61.33(10) . .
Ag09 Ag08 Ag0E 58.13(9) . .
Ag0A Ag08 Au04 60.06(8) . .
Ag0A Ag08 Au05 105.63(10) . .
Ag0A Ag08 Ag0E 58.70(9) . .
Ag0E Ag08 Au05 161.16(12) . .
O14 Ag08 Au01 170.0(8) . .
O14 Ag08 Au03 116.3(7) . .
O14 Ag08 Au04 121.2(9) . .
O14 Ag08 Au05 114.4(8) . .
O14 Ag08 Ag09 126.8(9) . .
O14 Ag08 Ag0A 130.9(7) . .
O14 Ag08 Ag0E 84.4(8) . .
Au01 Ag09 Au02 58.10(7) . .
Au01 Ag09 Au03 57.20(7) . .
Au01 Ag09 Au06 59.05(7) . .
Au01 Ag09 Ag08 58.78(8) . .
Au01 Ag09 Ag0A 58.01(8) . .
Au01 Ag09 Ag0E 108.37(11) . .
Au02 Ag09 Au03 107.40(9) . .
Au02 Ag09 Ag0A 59.39(8) . .
Au03 Ag09 Ag0A 106.62(10) . .
Au06 Ag09 Au02 60.56(7) . .
Au06 Ag09 Au03 60.42(7) . .
Au06 Ag09 Ag08 109.36(10) . .
Au06 Ag09 Ag0A 108.37(10) . .
Ag08 Ag09 Au02 107.78(11) . .
Ag08 Ag09 Au03 59.80(8) . .
Ag08 Ag09 Ag0A 59.68(9) . .
Ag0E Ag09 Au02 111.40(12) . .
Ag0E Ag09 Au03 116.89(11) . .
Ag0E Ag09 Au06 167.07(13) . .
Ag0E Ag09 Ag08 61.95(10) . .
Ag0E Ag09 Ag0A 59.37(10) . .
O52 Ag09 Au01 162.8(9) . .
O52 Ag09 Au02 106.7(8) . .
O52 Ag09 Au03 128.7(8) . .
O52 Ag09 Au06 107.8(8) . .
O52 Ag09 Ag08 138.2(9) . .
O52 Ag09 Ag0A 123.6(7) . .
O52 Ag09 Ag0E 83.8(8) . .
Au01 Ag0A Au02 57.90(7) . .
Au01 Ag0A Au04 58.33(7) . .
Au01 Ag0A Au07 58.56(7) . .
Au01 Ag0A Ag08 58.40(8) . .
Au01 Ag0A Ag09 57.61(8) . .
Au01 Ag0A Ag0E 107.04(11) . .
Au02 Ag0A Au04 108.25(9) . .
Au02 Ag0A Ag08 107.06(11) . .
Au02 Ag0A Ag09 59.19(8) . .
Au04 Ag0A Ag09 107.17(10) . .
Au07 Ag0A Au02 60.47(7) . .
Au07 Ag0A Au04 60.58(7) . .
Au07 Ag0A Ag08 108.75(10) . .
Au07 Ag0A Ag09 107.70(10) . .
Ag08 Ag0A Au04 60.34(8) . .
Ag08 Ag0A Ag09 59.00(9) . .
Ag0E Ag0A Au02 110.20(11) . .
Ag0E Ag0A Au04 116.65(11) . .
Ag0E Ag0A Au07 165.19(13) . .
Ag0E Ag0A Ag08 61.29(10) . .
Ag0E Ag0A Ag09 58.20(10) . .
O8 Ag0A Au01 161.9(8) . .
O8 Ag0A Au02 131.5(8) . .
O8 Ag0A Au04 104.4(8) . .
O8 Ag0A Au07 109.9(8) . .
O8 Ag0A Ag08 120.1(8) . .
O8 Ag0A Ag09 139.3(8) . .
O8 Ag0A Ag0E 84.9(8) . .
Au01 Ag0B Au02 58.43(7) . .
Au01 Ag0B Au06 58.14(7) . .
Au01 Ag0B Au07 58.30(7) . .
Au01 Ag0B Ag0C 58.29(8) . .
Au01 Ag0B Ag0D 59.33(9) . .
Au02 Ag0B Au06 60.22(7) . .
Au02 Ag0B Au07 60.72(7) . .
Au02 Ag0B Ag0C 107.19(11) . .
Au02 Ag0B Ag0D 109.00(12) . .
Au06 Ag0B Ag0C 108.67(11) . .
Au07 Ag0B Au06 108.38(10) . .
Au07 Ag0B Ag0C 57.70(9) . .
Ag0D Ag0B Au06 60.08(10) . .
Ag0D Ag0B Au07 108.54(11) . .
Ag0D Ag0B Ag0C 62.06(11) . .
O31 Ag0B Au01 106.4(8) . .
O31 Ag0B Au02 143.4(8) . .
O31 Ag0B Au06 144.4(8) . .
O31 Ag0B Au07 82.8(8) . .
O31 Ag0B Ag0C 48.2(7) . .
O31 Ag0B Ag0D 84.3(8) . .
O40 Ag0B Au01 156.5(11) . .
O40 Ag0B Au02 107.4(10) . .
O40 Ag0B Au06 99.0(11) . .
O40 Ag0B Au07 134.6(12) . .
O40 Ag0B Ag0C 143.2(10) . .
O40 Ag0B Ag0D 116.4(12) . .
O40 Ag0B O31 95.6(13) . .
Au01 Ag0C Au04 58.54(7) . .
Au01 Ag0C Au05 57.12(7) . .
Au01 Ag0C Au07 58.53(7) . .
Au01 Ag0C Ag0B 57.11(8) . .
Au01 Ag0C Ag0D 57.21(9) . .
Au04 Ag0C Au05 59.97(7) . .
Au04 Ag0C Ag0B 107.83(11) . .
Au04 Ag0C Ag0D 107.75(12) . .
Au05 Ag0C Ag0B 105.22(12) . .
Au05 Ag0C Ag0D 59.72(10) . .
Au07 Ag0C Au04 61.54(7) . .
Au07 Ag0C Au05 108.12(10) . .
Au07 Ag0C Ag0B 59.45(9) . .
Au07 Ag0C Ag0D 106.06(11) . .
Ag0B Ag0C Ag0D 57.27(11) . .
Ag0F Ag0C Au01 109.13(14) . .
Ag0F Ag0C Au04 117.66(13) . .
Ag0F Ag0C Au05 63.97(10) . .
Ag0F Ag0C Au07 166.86(15) . .
Ag0F Ag0C Ag0B 111.09(15) . .
Ag0F Ag0C Ag0D 61.10(11) . .
O31 Ag0C Au01 117.5(8) . .
O31 Ag0C Au04 151.1(9) . .
O31 Ag0C Au05 145.7(9) . .
O31 Ag0C Au07 91.4(9) . .
O31 Ag0C Ag0B 60.4(8) . .
O31 Ag0C Ag0D 88.3(9) . .
O31 Ag0C Ag0F 91.0(9) . .
O38 Ag0C Au01 151.3(8) . .
O38 Ag0C Au04 92.9(8) . .
O38 Ag0C Au05 107.8(8) . .
O38 Ag0C Au07 113.2(8) . .
O38 Ag0C Ag0B 146.6(8) . .
O38 Ag0C Ag0D 140.7(8) . .
O38 Ag0C Ag0F 79.8(8) . .
O38 Ag0C O31 88.8(12) . .
Au01 Ag0D Au03 55.72(7) . .
Au01 Ag0D Au05 56.61(7) . .
Au01 Ag0D Au06 58.20(7) . .
Au01 Ag0D Ag0B 58.46(9) . .
Au01 Ag0D Ag0C 57.55(9) . .
Au01 Ag0D Ag0F 104.96(13) . .
Au03 Ag0D Ag0C 104.28(11) . .
Au05 Ag0D Au03 57.98(7) . .
Au05 Ag0D Ag0C 57.97(9) . .
Au05 Ag0D Ag0F 61.39(9) . .
Au06 Ag0D Au03 58.91(7) . .
Au06 Ag0D Au05 106.13(10) . .
Au06 Ag0D Ag0C 108.31(11) . .
Au06 Ag0D Ag0F 162.96(14) . .
Ag0B Ag0D Au03 106.40(11) . .
Ag0B Ag0D Au05 106.55(12) . .
Ag0B Ag0D Au06 61.01(9) . .
Ag0B Ag0D Ag0C 60.67(11) . .
Ag0B Ag0D Ag0F 109.47(15) . .
Ag0F Ag0D Au03 115.60(12) . .
Ag0F Ag0D Ag0C 55.84(11) . .
O16 Ag0D Au01 157.8(11) . .
O16 Ag0D Au03 102.2(11) . .
O16 Ag0D Au05 112.5(11) . .
O16 Ag0D Au06 114.5(10) . .
O16 Ag0D Ag0B 139.7(11) . .
O16 Ag0D Ag0C 136.8(10) . .
O16 Ag0D Ag0F 82.0(10) . .
O16 Ag0D O12 79(2) . .
O12 Ag0D Au01 123.5(18) . .
O12 Ag0D Au03 177.9(18) . .
O12 Ag0D Au05 120.0(18) . .
O12 Ag0D Au06 122.6(18) . .
O12 Ag0D Ag0B 73.9(18) . .
O12 Ag0D Ag0C 74.1(18) . .
O12 Ag0D Ag0F 62.5(18) . .
Ag09 Ag0E Ag08 59.93(9) . .
Ag09 Ag0E Ag0A 62.44(10) . .
Ag0A Ag0E Ag08 60.01(9) . .
O17 Ag0E Ag08 99.9(7) . .
O17 Ag0E Ag09 139.9(6) . .
O17 Ag0E Ag0A 77.5(6) . .
O17 Ag0E O20 94.0(10) . .
O17 Ag0E O0AA 125.4(11) . .
O20 Ag0E Ag08 78.0(6) . .
O20 Ag0E Ag09 112.6(7) . .
O20 Ag0E Ag0A 134.2(6) . .
O0AA Ag0E Ag08 134.7(8) . .
O0AA Ag0E Ag09 82.4(7) . .
O0AA Ag0E Ag0A 125.2(8) . .
O0AA Ag0E O20 96.6(11) . .
Ag0C Ag0F Au05 59.44(9) . .
Ag0C Ag0F Ag0D 63.06(12) . .
Ag0D Ag0F Au05 58.97(9) . .
O15 Ag0F Au05 112.2(10) . .
O15 Ag0F Ag0C 139.5(10) . .
O15 Ag0F Ag0D 78.7(10) . .
O15 Ag0F O1AA 76(2) . .
O21 Ag0F Au05 125.3(8) . .
O21 Ag0F Ag0C 80.3(8) . .
O21 Ag0F Ag0D 133.5(7) . .
O21 Ag0F O15 122.3(13) . .
O21 Ag0F O1AA 78.1(18) . .
O1AA Ag0F Au05 121.4(16) . .
O1AA Ag0F Ag0C 77.4(18) . .
O1AA Ag0F Ag0D 67.2(16) . .
C33 Fe0H C36 38.4(16) . .
C33 Fe0H C48 155.3(16) . .
C33 Fe0H C38 64.3(17) . .
C33 Fe0H C60 38.4(16) . .
C33 Fe0H C76 108.2(17) . .
C33 Fe0H C88 161.9(17) . .
C33 Fe0H C92 64.1(17) . .
C33 Fe0H C3BA 120.8(17) . .
C48 Fe0H C36 164.3(16) . .
C48 Fe0H C38 125.3(16) . .
C48 Fe0H C76 69.9(16) . .
C48 Fe0H C3BA 40.8(15) . .
C38 Fe0H C36 43.1(16) . .
C38 Fe0H C76 159.5(17) . .
C38 Fe0H C3BA 157.0(17) . .
C60 Fe0H C36 68.3(16) . .
C60 Fe0H C48 120.1(17) . .
C60 Fe0H C38 66.3(17) . .
C60 Fe0H C76 120.8(17) . .
C60 Fe0H C3BA 103.0(17) . .
C76 Fe0H C36 118.7(17) . .
C76 Fe0H C3BA 43.5(16) . .
C88 Fe0H C36 126.4(16) . .
C88 Fe0H C48 41.9(16) . .
C88 Fe0H C38 112.5(16) . .
C88 Fe0H C60 159.0(18) . .
C88 Fe0H C76 68.3(15) . .
C88 Fe0H C92 125.8(17) . .
C88 Fe0H C3BA 69.8(15) . .
C92 Fe0H C36 69.8(16) . .
C92 Fe0H C48 107.6(17) . .
C92 Fe0H C38 39.3(16) . .
C92 Fe0H C60 39.6(16) . .
C92 Fe0H C76 157.2(16) . .
C92 Fe0H C3BA 119.7(17) . .
C4BA Fe0H C33 128.0(17) . .
C4BA Fe0H C36 110.1(16) . .
C4BA Fe0H C48 67.2(17) . .
C4BA Fe0H C38 127.9(16) . .
C4BA Fe0H C60 158.9(17) . .
C4BA Fe0H C76 40.1(15) . .
C4BA Fe0H C88 38.4(16) . .
C4BA Fe0H C92 161.3(16) . .
C4BA Fe0H C3BA 69.0(16) . .
C3BA Fe0H C36 154.3(17) . .
C19 Fe0I C0AA 42.6(16) . .
C19 Fe0I C56 66.1(17) . .
C19 Fe0I C63 130.0(17) . .
C19 Fe0I C86 154.6(17) . .
C19 Fe0I C5BA 122.8(17) . .
C19 Fe0I C61 168.6(17) . .
C19 Fe0I C6BA 67.1(17) . .
C19 Fe0I C67 111.1(17) . .
C0AA Fe0I C86 160.1(17) . .
C0AA Fe0I C5BA 158.2(16) . .
C0AA Fe0I C61 126.3(17) . .
C0AA Fe0I C6BA 37.2(16) . .
C56 Fe0I C0AA 67.5(16) . .
C56 Fe0I C63 146.0(17) . .
C56 Fe0I C86 107.2(16) . .
C56 Fe0I C5BA 126.6(16) . .
C56 Fe0I C61 114.8(16) . .
C56 Fe0I C6BA 42.8(15) . .
C56 Fe0I C67 168.7(17) . .
C63 Fe0I C0AA 103.4(17) . .
C63 Fe0I C86 69.8(16) . .
C63 Fe0I C5BA 73.9(16) . .
C63 Fe0I C61 42.9(15) . .
C63 Fe0I C6BA 110.0(16) . .
C86 Fe0I C5BA 39.9(15) . .
C86 Fe0I C6BA 125.9(16) . .
C61 Fe0I C86 36.8(16) . .
C61 Fe0I C5BA 66.6(17) . .
C61 Fe0I C6BA 105.4(17) . .
C6BA Fe0I C5BA 164.3(16) . .
C67 Fe0I C0AA 118.6(17) . .
C67 Fe0I C63 44.4(16) . .
C67 Fe0I C86 70.3(16) . .
C67 Fe0I C5BA 44.6(16) . .
C67 Fe0I C61 70.2(16) . .
C67 Fe0I C6BA 147.6(17) . .
C7BA Fe0I C19 38.2(16) . .
C7BA Fe0I C0AA 68.6(16) . .
C7BA Fe0I C56 40.5(16) . .
C7BA Fe0I C63 168.1(17) . .
C7BA Fe0I C86 120.6(17) . .
C7BA Fe0I C5BA 110.0(16) . .
C7BA Fe0I C61 149.0(16) . .
C7BA Fe0I C6BA 69.4(16) . .
C7BA Fe0I C67 130.6(17) . .
C16 Fe0J C23 126.3(18) . .
C16 Fe0J C41 103.8(19) . .
C16 Fe0J C45 161.8(17) . .
C16 Fe0J C65 41.9(14) . .
C16 Fe0J C71 39.7(17) . .
C16 Fe0J C85 66.7(16) . .
C16 Fe0J C90 68.7(17) . .
C16 Fe0J C6AA 117.6(19) . .
C16 Fe0J C4EA 153.3(16) . .
C23 Fe0J C45 38.3(18) . .
C23 Fe0J C65 158.4(18) . .
C23 Fe0J C85 162.3(18) . .
C23 Fe0J C4EA 66.2(17) . .
C41 Fe0J C23 37.3(17) . .
C41 Fe0J C45 68.2(19) . .
C41 Fe0J C65 121.4(17) . .
C41 Fe0J C85 159.3(17) . .
C41 Fe0J C4EA 71.9(18) . .
C45 Fe0J C65 156.3(16) . .
C45 Fe0J C85 126.1(18) . .
C45 Fe0J C4EA 41.9(15) . .
C65 Fe0J C4EA 117.0(15) . .
C71 Fe0J C23 115.1(17) . .
C71 Fe0J C41 119.4(18) . .
C71 Fe0J C45 128.7(17) . .
C71 Fe0J C65 68.2(16) . .
C71 Fe0J C85 65.8(15) . .
C71 Fe0J C4EA 164.2(18) . .
C85 Fe0J C65 39.3(16) . .
C85 Fe0J C4EA 107.9(16) . .
C90 Fe0J C23 128.7(17) . .
C90 Fe0J C41 156.3(16) . .
C90 Fe0J C45 111.7(17) . .
C90 Fe0J C65 68.8(17) . .
C90 Fe0J C71 40.8(16) . .
C90 Fe0J C85 39.7(16) . .
C90 Fe0J C6AA 159.5(17) . .
C90 Fe0J C4EA 125.0(17) . .
C6AA Fe0J C23 65.3(17) . .
C6AA Fe0J C41 44.1(17) . .
C6AA Fe0J C45 68.8(18) . .
C6AA Fe0J C65 102.2(17) . .
C6AA Fe0J C71 154.5(19) . .
C6AA Fe0J C85 122.3(16) . .
C6AA Fe0J C4EA 41.3(18) . .
C36 P0K Au07 116.5(14) . .
C36 P0K C78 103(3) . .
C36 P0K C20 105.2(19) . .
C78 P0K Au07 115(2) . .
C20 P0K Au07 108.6(18) . .
C20 P0K C78 108(3) . .
C45 P0L Au06 109.4(15) . .
C45 P0L C64 100(2) . .
C64 P0L Au06 112.3(14) . .
C74 P0L Au06 114.7(15) . .
C74 P0L C45 112(2) . .
C74 P0L C64 108(2) . .
C71 P0M Au02 116.9(13) . .
C73 P0M Au02 111.1(18) . .
C73 P0M C71 103(2) . .
C84 P0M Au02 116.3(15) . .
C84 P0M C71 104(2) . .
C84 P0M C73 104(2) . .
C13 P0N Au05 115.5(14) . .
C13 P0N C91 105.4(19) . .
C91 P0N Au05 111.3(13) . .
C7BA P0N Au05 112.0(13) . .
C7BA P0N C13 107.5(19) . .
C7BA P0N C91 104.2(19) . .
C69 P00O Au04 115.8(18) . .
C69 P00O C87 105(2) . .
C69 P00O C88 101(2) . .
C87 P00O Au04 117.1(15) . .
C88 P00O Au04 111.8(14) . .
C88 P00O C87 105(2) . .
C50 P00P Au03 107.8(18) . .
C57 P00P Au03 114.5(16) . .
C57 P00P C50 109(2) . .
C67 P00P Au03 115.1(14) . .
C67 P00P C50 107(2) . .
C67 P00P C57 103(2) . .
C43 O8 Ag0A 115(3) . .
C44 O14 Ag08 125(3) . .
Ag0F O15 Ag1 92.6(14) . 1_655
C24 O15 Ag0F 125(4) . .
C24 O15 Ag1 104(4) . 1_655
C24 O16 Ag0D 124(4) . .
C43 O17 Ag0E 123(3) . .
Ag0E O20 Ag1 91.1(9) . .
C44 O20 Ag0E 125(3) . .
C44 O20 Ag1 130(3) . .
C5EA O21 Ag0F 120(3) . .
O15 C24 O16 129(6) . .
O15 C24 C9AA 117(5) . .
O16 C24 C9AA 112(5) . .
Ag0C O31 Ag0B 71.4(8) . .
C2EA O31 Ag0B 107(3) . .
C2EA O31 Ag0C 112(3) . .
Fe0H C33 H33 126.7 . .
C36 C33 Fe0H 73(3) . .
C36 C33 H33 120.5 . .
C60 C33 Fe0H 72(2) . .
C60 C33 H33 120.5 . .
C60 C33 C36 119(4) . .
P0K C36 Fe0H 135(2) . .
C33 C36 Fe0H 69(3) . .
C33 C36 P0K 134(4) . .
C33 C36 C38 98(4) . .
C38 C36 Fe0H 68(2) . .
C38 C36 P0K 126(3) . .
C5EA O38 Ag0C 123(3) . .
Fe0H C48 H48 126.9 . .
C88 C48 Fe0H 69(2) . .
C88 C48 H48 125.8 . .
C3BA C48 Fe0H 70(2) . .
C3BA C48 H48 125.8 . .
C3BA C48 C88 108(4) . .
C0CA C50 P00P 121(4) . .
C0CA C50 C2CA 120(5) . .
C2CA C50 P00P 118(4) . .
O15 Ag1 O20 127.1(11) 1_455 .
O1AA Ag1 O15 72.9(18) 1_455 1_455
O1AA Ag1 O20 159.9(17) 1_455 .
O14 C44 C77 117(4) . .
O20 C44 O14 122(4) . .
O20 C44 C77 121(4) . .
Fe0H C38 H38 127.3 . .
C36 C38 Fe0H 69(2) . .
C36 C38 H38 125.7 . .
C92 C38 Fe0H 69(2) . .
C92 C38 C36 109(4) . .
C92 C38 H38 125.7 . .
C70 O40 Ag0B 104(4) . .
O8 C43 C4DA 108(5) . .
O17 C43 O8 132(5) . .
O17 C43 C4DA 120(5) . .
C46 C13 P0N 121(3) . .
C46 C13 C53 122(4) . .
C53 C13 P0N 117(3) . .
Fe0J C16 H16 124.9 . .
C65 C16 Fe0J 74(2) . .
C65 C16 H16 124.9 . .
C71 C16 Fe0J 71(2) . .
C71 C16 H16 124.9 . .
C71 C16 C65 110(4) . .
C32 C18 H18 119.7 . .
C91 C18 H18 119.7 . .
C91 C18 C32 121(4) . .
Fe0I C19 H19 125.2 . .
C0AA C19 Fe0I 71(2) . .
C0AA C19 H19 124.9 . .
C7BA C19 Fe0I 70(3) . .
C7BA C19 H19 124.9 . .
C7BA C19 C0AA 110(4) . .
Fe0J C23 H23 129.8 . .
C41 C23 Fe0J 71(3) . .
C41 C23 H23 119.9 . .
C41 C23 C45 120(4) . .
C45 C23 Fe0J 71(3) . .
C45 C23 H23 119.9 . .
C32 C30 H30 119.7 . .
C98 C30 H30 119.7 . .
C98 C30 C32 121(4) . .
C18 C32 C30 117(4) . .
C18 C32 H32 121.5 . .
C30 C32 H32 121.5 . .
C81 O0AA Ag0E 119(3) . .
C74 C40 H40 117.0 . .
C9BA C40 H40 117.0 . .
C9BA C40 C74 126(4) . .
Fe0J C41 H41 124.2 . .
C23 C41 Fe0J 71(3) . .
C23 C41 H41 129.6 . .
C23 C41 C6AA 101(4) . .
C6AA C41 Fe0J 67(2) . .
C6AA C41 H41 129.6 . .
C62 C42 H42 119.8 . .
C62 C42 C96 120(4) . .
C96 C42 H42 119.8 . .
P0L C45 Fe0J 137(2) . .
C23 C45 Fe0J 70(3) . .
C23 C45 P0L 131(3) . .
C23 C45 C4EA 108(4) . .
C4EA C45 Fe0J 74(2) . .
C4EA C45 P0L 118(4) . .
C13 C46 H46 121.4 . .
C13 C46 C1EA 117(4) . .
C1EA C46 H46 121.4 . .
Fe0I C0AA H0AA 125.2 . .
C19 C0AA Fe0I 66(2) . .
C19 C0AA H0AA 125.9 . .
C6BA C0AA Fe0I 74(3) . .
C6BA C0AA C19 108(4) . .
C6BA C0AA H0AA 125.9 . .
C81 O52 Ag09 123(3) . .
Fe0I C56 H56 125.1 . .
C6BA C56 Fe0I 72(2) . .
C6BA C56 H56 126.3 . .
C7BA C56 Fe0I 68(2) . .
C7BA C56 H56 126.3 . .
C7BA C56 C6BA 107(4) . .
C66 C57 P00P 121(3) . .
C66 C57 C8BA 116(4) . .
C8BA C57 P00P 123(3) . .
Fe0H C60 H60 124.3 . .
C33 C60 Fe0H 70(2) . .
C33 C60 H60 127.5 . .
C33 C60 C92 105(4) . .
C92 C60 Fe0H 70(2) . .
C92 C60 H60 127.5 . .
C42 C62 H62 115.7 . .
C42 C62 C64 129(5) . .
C64 C62 H62 115.7 . .
Fe0I C63 H63 126.2 . .
C61 C63 Fe0I 69(2) . .
C61 C63 H63 129.4 . .
C61 C63 C67 101(3) . .
C67 C63 Fe0I 67(2) . .
C67 C63 H63 129.4 . .
C62 C64 P0L 127(4) . .
C8AA C64 P0L 118(3) . .
C8AA C64 C62 115(4) . .
Fe0J C65 H65 129.1 . .
C16 C65 Fe0J 64(2) . .
C16 C65 H65 129.2 . .
C85 C65 Fe0J 69(2) . .
C85 C65 C16 102(4) . .
C85 C65 H65 129.2 . .
C99 C69 P00O 122(4) . .
C99 C69 C95 115(4) . .
C95 C69 P00O 123(4) . .
O40 C70 O9 126(5) . .
O40 C70 C7EA 114(6) . .
O9 C70 C7EA 120(6) . .
P0M C71 Fe0J 129(2) . .
C16 C71 Fe0J 69(2) . .
C16 C71 P0M 128(3) . .
C16 C71 C90 109(4) . .
C90 C71 Fe0J 69(2) . .
C90 C71 P0M 122(3) . .
C91 C72 H72 122.6 . .
C98 C72 H72 122.6 . .
C98 C72 C91 115(4) . .
C40 C74 P0L 125(3) . .
C40 C74 C52 110(4) . .
C52 C74 P0L 126(4) . .
Fe0H C76 H76 127.7 . .
C4BA C76 Fe0H 67(2) . .
C4BA C76 H76 128.2 . .
C4BA C76 C3BA 104(4) . .
C3BA C76 Fe0H 68(2) . .
C3BA C76 H76 128.2 . .
F25 C77 C44 112(4) . .
F25 C77 F34 102(3) . .
F34 C77 C44 112(4) . .
F53 C77 C44 114(4) . .
F53 C77 F25 108(4) . .
F53 C77 F34 108(4) . .
C7CA C78 P0K 117(5) . .
C7CA C78 C6CA 126(6) . .
C6CA C78 P0K 116(5) . .
Fe0J C85 H85 129.6 . .
C65 C85 Fe0J 72(2) . .
C65 C85 H85 123.8 . .
C90 C85 Fe0J 67(2) . .
C90 C85 C65 112(4) . .
C90 C85 H85 123.8 . .
Fe0I C86 H86 125.7 . .
C5BA C86 Fe0I 72(2) . .
C5BA C86 H86 123.0 . .
C61 C86 Fe0I 71(3) . .
C61 C86 H86 123.0 . .
C61 C86 C5BA 114(4) . .
C2AA C87 P00O 121(4) . .
C3AA C87 P00O 119(4) . .
C3AA C87 C2AA 120(5) . .
P00O C88 Fe0H 139(2) . .
C48 C88 Fe0H 70(2) . .
C48 C88 P00O 125(3) . .
C4BA C88 Fe0H 69(2) . .
C4BA C88 P00O 126(3) . .
C4BA C88 C48 107(4) . .
Fe0J C90 H90 121.1 . .
C71 C90 Fe0J 70(2) . .
C71 C90 H90 127.0 . .
C85 C90 Fe0J 74(3) . .
C85 C90 C71 106(4) . .
C85 C90 H90 127.0 . .
C18 C91 P0N 120(4) . .
C18 C91 C72 122(4) . .
C72 C91 P0N 117(4) . .
Fe0H C92 H92 124.2 . .
C38 C92 Fe0H 71(2) . .
C38 C92 C60 109(4) . .
C38 C92 H92 125.5 . .
C60 C92 Fe0H 71(2) . .
C60 C92 H92 125.5 . .
C30 C98 C72 124(5) . .
C30 C98 H98 117.8 . .
C72 C98 H98 117.8 . .
C69 C99 H99 117.3 . .
C69 C99 C51 125(5) . .
C51 C99 H99 117.3 . .
C66 C29 H29 122.8 . .
C66 C29 C0EA 114(4) . .
C0EA C29 H29 122.8 . .
C2AA C4AA H4AA 114.6 . .
C2AA C4AA C54 131(6) . .
C54 C4AA H4AA 114.6 . .
F3 C5AA F20 104(4) . .
F3 C5AA C81 117(5) . .
F3 C5AA F1AA 109(4) . .
F20 C5AA C81 111(4) . .
F1AA C5AA F20 103(4) . .
F1AA C5AA C81 111(4) . .
C47 C1AA H1AA 117.9 . .
C53 C1AA H1AA 117.9 . .
C53 C1AA C47 124(4) . .
C84 C39 H39 124.1 . .
C84 C39 C3CA 112(4) . .
C3CA C39 H39 124.1 . .
C0CA C1CA H1CA 118.8 . .
C0CA C1CA C8DA 122(5) . .
C8DA C1CA H1CA 118.8 . .
C84 C1BA H1BA 116.3 . .
C5CA C1BA H1BA 116.3 . .
C5CA C1BA C84 127(5) . .
C64 C8AA H8AA 120.2 . .
C64 C8AA C7AA 120(4) . .
C7AA C8AA H8AA 120.2 . .
C87 C2AA H2AA 124.1 . .
C4AA C2AA C87 112(5) . .
C4AA C2AA H2AA 124.1 . .
C1AA C47 H47 122.2 . .
C1EA C47 C1AA 116(4) . .
C1EA C47 H47 122.2 . .
Fe0I C5BA H5BA 131.0 . .
C86 C5BA Fe0I 68(2) . .
C86 C5BA H5BA 128.7 . .
C86 C5BA C67 103(4) . .
C67 C5BA Fe0I 64(2) . .
C67 C5BA H5BA 128.7 . .
C99 C51 H51 120.0 . .
C99 C51 C49 120(5) . .
C49 C51 H51 120.0 . .
C74 C52 H52 118.3 . .
C7DA C52 C74 123(5) . .
C7DA C52 H52 118.3 . .
C13 C53 H53 121.7 . .
C1AA C53 C13 117(4) . .
C1AA C53 H53 121.7 . .
C4AA C54 H54 122.2 . .
C4AA C54 C75 116(5) . .
C75 C54 H54 122.2 . .
Fe0H C4BA H4BA 124.3 . .
C76 C4BA Fe0H 73(2) . .
C76 C4BA H4BA 122.2 . .
C88 C4BA Fe0H 72(2) . .
C88 C4BA C76 116(4) . .
C88 C4BA H4BA 122.2 . .
F12 C2BA F19 106(4) . .
F12 C2BA C5EA 118(4) . .
F19 C2BA C5EA 108(4) . .
F24 C2BA F12 103(4) . .
F24 C2BA F19 107(4) . .
F24 C2BA C5EA 114(4) . .
Fe0I C61 H61 128.3 . .
C63 C61 Fe0I 68(2) . .
C63 C61 H61 122.7 . .
C86 C61 Fe0I 73(3) . .
C86 C61 C63 115(4) . .
C86 C61 H61 122.7 . .
Fe0I C6BA H6BA 130.4 . .
C0AA C6BA Fe0I 69(2) . .
C0AA C6BA C56 105(4) . .
C0AA C6BA H6BA 127.6 . .
C56 C6BA Fe0I 65(2) . .
C56 C6BA H6BA 127.6 . .
C87 C3AA H3AA 118.5 . .
C75 C3AA C87 123(5) . .
C75 C3AA H3AA 118.5 . .
C57 C66 H66 118.2 . .
C29 C66 C57 124(4) . .
C29 C66 H66 118.2 . .
P00P C67 Fe0I 130(2) . .
C63 C67 Fe0I 69(2) . .
C63 C67 P00P 129(3) . .
C63 C67 C5BA 107(3) . .
C5BA C67 Fe0I 71(2) . .
C5BA C67 P00P 123(3) . .
F5 C0BA C2EA 109(4) . .
F13 C0BA F5 112(5) . .
F13 C0BA F35 106(4) . .
F13 C0BA C2EA 118(5) . .
F35 C0BA F5 103(4) . .
F35 C0BA C2EA 108(5) . .
Fe0H C3BA H3BA 127.2 . .
C48 C3BA Fe0H 69(2) . .
C48 C3BA C76 105(3) . .
C48 C3BA H3BA 127.4 . .
C76 C3BA Fe0H 68(2) . .
C76 C3BA H3BA 127.4 . .
Fe0J C6AA H6AA 121.2 . .
C41 C6AA Fe0J 69(2) . .
C41 C6AA H6AA 124.0 . .
C4EA C6AA Fe0J 77(3) . .
C4EA C6AA C41 112(4) . .
C4EA C6AA H6AA 124.0 . .
C80 C73 P0M 124(5) . .
C1DA C73 P0M 118(5) . .
C1DA C73 C80 116(5) . .
C50 C0CA H0CA 120.6 . .
C1CA C0CA C50 119(5) . .
C1CA C0CA H0CA 120.6 . .
C8AA C7AA H7AA 122.1 . .
C96 C7AA C8AA 116(4) . .
C96 C7AA H7AA 122.1 . .
C73 C80 H80 119.9 . .
C73 C80 C28 120(6) . .
C28 C80 H80 119.9 . .
O0AA C81 C5AA 112(4) . .
O52 C81 O0AA 130(4) . .
O52 C81 C5AA 118(5) . .
Fe0J C4EA H4EA 134.3 . .
C45 C4EA Fe0J 64(2) . .
C45 C4EA H4EA 130.8 . .
C6AA C4EA Fe0J 62(2) . .
C6AA C4EA C45 98(4) . .
C6AA C4EA H4EA 130.8 . .
C39 C84 P0M 120(4) . .
C39 C84 C1BA 119(4) . .
C1BA C84 P0M 121(3) . .
C57 C8BA H8BA 119.8 . .
C9DA C8BA C57 120(5) . .
C9DA C8BA H8BA 119.8 . .
C50 C2CA H2CA 118.4 . .
C6EA C2CA C50 123(5) . .
C6EA C2CA H2CA 118.4 . .
C40 C9BA H9BA 122.2 . .
C40 C9BA C6DA 116(5) . .
C6DA C9BA H9BA 122.2 . .
P0N C7BA Fe0I 128(2) . .
C19 C7BA Fe0I 72(2) . .
C19 C7BA P0N 124(3) . .
C19 C7BA C56 109(4) . .
C56 C7BA Fe0I 72(2) . .
C56 C7BA P0N 127(3) . .
C69 C95 H95 121.7 . .
C5DA C95 C69 117(5) . .
C5DA C95 H95 121.7 . .
C42 C96 C7AA 119(4) . .
C42 C96 H96 120.4 . .
C7AA C96 H96 120.4 . .
F43 C9AA C24 108(5) . .
F46 C9AA C24 115(6) . .
F46 C9AA F43 102(6) . .
F46 C9AA F87 121(6) . .
F87 C9AA C24 108(5) . .
F87 C9AA F43 102(5) . .
Ag1 O1AA Ag0F 90(3) 1_655 .
O12 O1AA Ag0F 107(7) . .
O12 O1AA Ag1 117(9) . 1_655
O12 O1AA C2EA 91(9) . .
C2EA O1AA Ag0F 118(5) . .
C2EA O1AA Ag1 133(4) . 1_655
O1AA O12 Ag0D 123(8) . .
O1AA O12 C2EA 56(7) . .
C2EA O12 Ag0D 126(4) . .
C3DA C2DA H2DA 126.9 . .
C3DA C2DA C1DA 106(5) . .
C1DA C2DA H2DA 126.9 . .
C80 C28 H28 119.7 . .
C3DA C28 C80 121(5) . .
C3DA C28 H28 119.7 . .
C1BA C5CA H5CA 122.9 . .
C1BA C5CA C4CA 114(4) . .
C4CA C5CA H5CA 122.9 . .
C8CA C37 H37 119.5 . .
C8CA C37 C3EA 121(5) . .
C3EA C37 H37 119.5 . .
C5CA C4CA H4CA 119.8 . .
C3CA C4CA C5CA 120(5) . .
C3CA C4CA H4CA 119.8 . .
C39 C3CA H3CA 116.8 . .
C4CA C3CA C39 126(5) . .
C4CA C3CA H3CA 116.8 . .
C52 C7DA H7DA 118.8 . .
C52 C7DA C6DA 122(5) . .
C6DA C7DA H7DA 118.8 . .
C37 C8CA H8CA 121.6 . .
C37 C8CA C7CA 117(6) . .
C7CA C8CA H8CA 121.6 . .
C46 C1EA H1EA 117.9 . .
C47 C1EA C46 124(4) . .
C47 C1EA H1EA 117.9 . .
C51 C49 H49 123.8 . .
C51 C49 C5DA 112(4) . .
C5DA C49 H49 123.8 . .
F15 C4DA C43 110(5) . .
F16 C4DA C43 113(5) . .
F16 C4DA F15 113(5) . .
F16 C4DA F0AA 110(5) . .
F0AA C4DA C43 107(5) . .
F0AA C4DA F15 102(5) . .
C2DA C3DA H3DA 120.3 . .
C28 C3DA C2DA 119(5) . .
C28 C3DA H3DA 120.3 . .
O31 C2EA C0BA 111(5) . .
O31 C2EA O12 117(4) . .
C0BA C2EA O12 122(5) . .
O1AA C2EA O31 132(5) . .
O1AA C2EA C0BA 117(5) . .
O1AA C2EA O12 33(4) . .
C95 C5DA C49 130(5) . .
C95 C5DA H5DA 115.0 . .
C49 C5DA H5DA 115.0 . .
C8BA C9DA H9DA 117.9 . .
C8BA C9DA C0EA 124(5) . .
C0EA C9DA H9DA 117.9 . .
C9BA C6DA C7DA 122(4) . .
C9BA C6DA H6DA 119.2 . .
C7DA C6DA H6DA 119.2 . .
C1CA C8DA H8DA 119.7 . .
C1CA C8DA C6EA 121(4) . .
C6EA C8DA H8DA 119.7 . .
C78 C7CA C8CA 119(6) . .
C78 C7CA H7CA 120.3 . .
C8CA C7CA H7CA 120.3 . .
C54 C75 H75 120.7 . .
C3AA C75 C54 119(5) . .
C3AA C75 H75 120.7 . .
C78 C6CA H6CA 123.9 . .
C78 C6CA C3EA 112(6) . .
C3EA C6CA H6CA 123.9 . .
C29 C0EA C9DA 120(4) . .
C29 C0EA H0EA 120.0 . .
C9DA C0EA H0EA 120.0 . .
C73 C1DA C2DA 136(6) . .
C73 C1DA H1DA 111.8 . .
C2DA C1DA H1DA 111.8 . .
O21 C5EA C2BA 116(4) . .
O38 C5EA O21 119(4) . .
O38 C5EA C2BA 124(4) . .
F36 C7EA C70 121(6) . .
F36 C7EA F83 99(5) . .
F36 C7EA F94 112(5) . .
F83 C7EA C70 107(5) . .
F94 C7EA C70 112(6) . .
F94 C7EA F83 103(5) . .
C2CA C6EA C8DA 114(5) . .
C2CA C6EA H6EA 123.2 . .
C8DA C6EA H6EA 123.2 . .
C37 C3EA C6CA 120(6) . .
C37 C3EA H3EA 120.0 . .
C6CA C3EA H3EA 120.0 . .
F32 B49 F55 109.8(17) . .
F32 B49 F200 108.3(17) . .
F32 B49 F58 109.9(18) . .
F55 B49 F200 110.0(17) . .
F58 B49 F55 109.4(17) . .
F58 B49 F200 109.5(17) . .
C31 C34 H34 120.0 . .
C31 C34 C9CA 120.0 . .
C9CA C34 H34 120.0 . .
C34 C31 H31 120.0 . .
C34 C31 C20 120.0 . .
C20 C31 H31 120.0 . .
C31 C20 P0K 118(2) . .
C31 C20 C0DA 120.0 . .
C0DA C20 P0K 122(2) . .
C20 C0DA H0DA 120.0 . .
C20 C0DA C8EA 120.0 . .
C8EA C0DA H0DA 120.0 . .
C0DA C8EA H8EA 120.0 . .
C9CA C8EA C0DA 120.0 . .
C9CA C8EA H8EA 120.0 . .
C34 C9CA H9CA 120.0 . .
C8EA C9CA C34 120.0 . .
C8EA C9CA H9CA 120.0 . .

loop_
_geom_bond_atom_site_label_1
_geom_bond_atom_site_label_2
_geom_bond_distance
_geom_bond_site_symmetry_2
Au01 Au02 2.7416(19) .
Au01 Au03 2.706(2) .
Au01 Au04 2.773(2) .
Au01 Au05 2.7263(19) .
Au01 Au06 2.778(2) .
Au01 Au07 2.757(2) .
Au01 Ag08 2.769(3) .
Au01 Ag09 2.760(3) .
Au01 Ag0A 2.772(3) .
Au01 Ag0B 2.771(3) .
Au01 Ag0C 2.808(3) .
Au01 Ag0D 2.797(3) .
Au02 Au06 2.902(2) .
Au02 Au07 2.896(2) .
Au02 Ag09 2.882(3) .
Au02 Ag0A 2.888(3) .
Au02 Ag0B 2.844(3) .
Au02 P0M 2.282(9) .
Au03 Au05 2.873(2) .
Au03 Au06 2.899(2) .
Au03 Ag08 2.874(3) .
Au03 Ag09 2.887(3) .
Au03 Ag0D 2.982(4) .
Au03 P00P 2.277(11) .
Au04 Au05 2.877(2) .
Au04 Au07 2.914(2) .
Au04 Ag08 2.921(3) .
Au04 Ag0A 2.912(3) .
Au04 Ag0C 2.863(3) .
Au04 P00O 2.304(11) .
Au05 Ag08 3.010(3) .
Au05 Ag0C 2.893(3) .
Au05 Ag0D 2.946(3) .
Au05 Ag0F 3.018(4) .
Au05 P0N 2.311(10) .
Au06 Ag09 2.874(3) .
Au06 Ag0B 2.938(4) .
Au06 Ag0D 2.912(3) .
Au06 P0L 2.312(10) .
Au07 Ag0A 2.863(3) .
Au07 Ag0B 2.885(4) .
Au07 Ag0C 2.832(3) .
Au07 P0K 2.315(11) .
Ag08 Ag09 2.879(4) .
Ag08 Ag0A 2.899(4) .
Ag08 Ag0E 2.936(4) .
Ag08 O14 2.15(3) .
Ag09 Ag0A 2.947(4) .
Ag09 Ag0E 2.825(4) .
Ag09 O52 2.22(3) .
Ag0A Ag0E 2.860(4) .
Ag0A O8 2.18(3) .
Ag0B Ag0C 2.981(4) .
Ag0B Ag0D 2.877(5) .
Ag0B O31 2.74(3) .
Ag0B O40 2.18(4) .
Ag0C Ag0D 3.021(5) .
Ag0C Ag0F 2.804(5) .
Ag0C O31 2.34(3) .
Ag0C O38 2.24(3) .
Ag0D Ag0F 2.967(5) .
Ag0D O16 2.22(4) .
Ag0D O12 2.49(6) .
Ag0E O17 2.23(2) .
Ag0E O20 2.35(3) .
Ag0E O0AA 2.26(4) .
Ag0F O15 2.35(4) .
Ag0F O21 2.30(3) .
Ag0F O1AA 2.49(7) .
Fe0H C33 2.00(4) .
Fe0H C36 2.06(4) .
Fe0H C48 2.03(4) .
Fe0H C38 2.04(4) .
Fe0H C60 2.02(4) .
Fe0H C76 2.04(4) .
Fe0H C88 2.01(4) .
Fe0H C92 2.02(4) .
Fe0H C4BA 1.97(4) .
Fe0H C3BA 2.05(4) .
Fe0I C19 1.99(4) .
Fe0I C0AA 2.06(4) .
Fe0I C56 2.02(4) .
Fe0I C63 2.05(4) .
Fe0I C86 2.09(4) .
Fe0I C5BA 2.15(4) .
Fe0I C61 2.06(4) .
Fe0I C6BA 2.13(4) .
Fe0I C67 2.03(4) .
Fe0I C7BA 1.97(4) .
Fe0J C16 1.97(4) .
Fe0J C23 2.04(4) .
Fe0J C41 2.04(4) .
Fe0J C45 2.05(4) .
Fe0J C65 2.11(4) .
Fe0J C71 2.00(4) .
Fe0J C85 2.08(4) .
Fe0J C90 1.99(4) .
Fe0J C6AA 1.99(4) .
Fe0J C4EA 2.20(5) .
P0K C36 1.74(4) .
P0K C78 1.84(5) .
P0K C20 1.82(3) .
P0L C45 1.80(5) .
P0L C64 1.82(4) .
P0L C74 1.77(5) .
P0M C71 1.86(4) .
P0M C73 1.81(5) .
P0M C84 1.80(5) .
P0N C13 1.85(4) .
P0N C91 1.90(5) .
P0N C7BA 1.84(4) .
P00O C69 1.75(5) .
P00O C87 1.92(5) .
P00O C88 1.84(4) .
P00P C50 1.84(5) .
P00P C57 1.83(5) .
P00P C67 1.77(4) .
O8 C43 1.29(7) .
O14 C44 1.37(5) .
O15 C24 1.17(7) .
O15 Ag1 2.53(4) 1_655
O16 C24 1.26(7) .
O17 C43 1.23(7) .
O20 Ag1 2.58(3) .
O20 C44 1.28(5) .
O21 C5EA 1.36(5) .
C24 C9AA 1.61(8) .
O31 C2EA 1.33(6) .
C33 H33 0.9300 .
C33 C36 1.34(6) .
C33 C60 1.32(6) .
C36 C38 1.51(6) .
O38 C5EA 1.25(5) .
C48 H48 0.9300 .
C48 C88 1.44(6) .
C48 C3BA 1.42(5) .
C50 C0CA 1.37(7) .
C50 C2CA 1.39(7) .
Ag1 O15 2.53(4) 1_455
Ag1 O1AA 2.49(7) 1_455
C44 C77 1.45(6) .
C38 H38 0.9300 .
C38 C92 1.36(6) .
O40 C70 1.26(7) .
C43 C4DA 1.65(8) .
O9 C70 1.30(7) .
C13 C46 1.35(6) .
C13 C53 1.40(6) .
C16 H16 0.9800 .
C16 C65 1.47(5) .
C16 C71 1.35(6) .
C18 H18 0.9300 .
C18 C32 1.39(6) .
C18 C91 1.33(6) .
C19 H19 0.9300 .
C19 C0AA 1.47(6) .
C19 C7BA 1.30(6) .
C23 H23 0.9300 .
C23 C41 1.30(6) .
C23 C45 1.34(7) .
F25 C77 1.30(5) .
C30 H30 0.9300 .
C30 C32 1.40(6) .
C30 C98 1.31(6) .
C32 H32 0.9300 .
F34 C77 1.32(5) .
F36 C7EA 1.19(7) .
O0AA C81 1.35(6) .
C40 H40 0.9300 .
C40 C74 1.46(7) .
C40 C9BA 1.31(6) .
C41 H41 0.9300 .
C41 C6AA 1.51(6) .
C42 H42 0.9300 .
C42 C62 1.24(6) .
C42 C96 1.37(6) .
C45 C4EA 1.53(6) .
C46 H46 0.9300 .
C46 C1EA 1.42(6) .
C0AA H0AA 0.9300 .
C0AA C6BA 1.34(6) .
O52 C81 1.17(5) .
F53 C77 1.25(5) .
C56 H56 0.9300 .
C56 C6BA 1.52(6) .
C56 C7BA 1.38(6) .
C57 C66 1.41(6) .
C57 C8BA 1.43(6) .
C60 H60 0.9300 .
C60 C92 1.37(6) .
C62 H62 0.9300 .
C62 C64 1.36(6) .
C63 H63 0.9300 .
C63 C61 1.50(6) .
C63 C67 1.54(6) .
C64 C8AA 1.35(6) .
C65 H65 0.9300 .
C65 C85 1.41(6) .
C69 C99 1.38(7) .
C69 C95 1.56(7) .
C70 C7EA 1.51(8) .
C71 C90 1.39(5) .
C72 H72 0.9300 .
C72 C91 1.42(6) .
C72 C98 1.37(6) .
C74 C52 1.51(6) .
C76 H76 0.9300 .
C76 C4BA 1.38(5) .
C76 C3BA 1.52(6) .
C78 C7CA 1.25(8) .
C78 C6CA 1.39(9) .
F83 C7EA 1.45(7) .
C85 H85 0.9300 .
C85 C90 1.38(6) .
C86 H86 0.9300 .
C86 C5BA 1.45(6) .
C86 C61 1.31(6) .
C87 C2AA 1.47(7) .
C87 C3AA 1.34(7) .
C88 C4BA 1.31(6) .
C90 H90 0.9300 .
C92 H92 0.9300 .
F94 C7EA 1.31(7) .
C98 H98 0.9300 .
C99 H99 0.9300 .
C99 C51 1.40(6) .
F3 C5AA 1.27(5) .
F5 C0BA 1.40(6) .
F12 C2BA 1.35(5) .
F13 C0BA 1.18(6) .
F19 C2BA 1.36(6) .
F20 C5AA 1.41(5) .
F24 C2BA 1.32(6) .
C29 H29 0.9300 .
C29 C66 1.36(6) .
C29 C0EA 1.36(6) .
C4AA H4AA 0.9300 .
C4AA C2AA 1.26(6) .
C4AA C54 1.35(7) .
C5AA C81 1.51(6) .
C5AA F1AA 1.35(6) .
F35 C0BA 1.26(6) .
C1AA H1AA 0.9300 .
C1AA C47 1.39(6) .
C1AA C53 1.38(6) .
C39 H39 0.9300 .
C39 C84 1.38(6) .
C39 C3CA 1.47(6) .
C1CA H1CA 0.9300 .
C1CA C0CA 1.33(6) .
C1CA C8DA 1.39(7) .
C1BA H1BA 0.9300 .
C1BA C84 1.47(6) .
C1BA C5CA 1.29(6) .
F43 C9AA 1.29(7) .
C8AA H8AA 0.9300 .
C8AA C7AA 1.51(6) .
C2AA H2AA 0.9300 .
F46 C9AA 1.12(7) .
C47 H47 0.9300 .
C47 C1EA 1.34(6) .
C5BA H5BA 0.9300 .
C5BA C67 1.59(6) .
C51 H51 0.9300 .
C51 C49 1.43(7) .
C52 H52 0.9300 .
C52 C7DA 1.20(6) .
C53 H53 0.9300 .
C54 H54 0.9300 .
C54 C75 1.40(7) .
C4BA H4BA 0.9300 .
C2BA C5EA 1.41(6) .
C61 H61 0.9300 .
C6BA H6BA 0.9300 .
C3AA H3AA 0.9300 .
C3AA C75 1.32(6) .
C66 H66 0.9300 .
C0BA C2EA 1.53(7) .
C3BA H3BA 0.9300 .
C6AA H6AA 0.9300 .
C6AA C4EA 1.49(7) .
C73 C80 1.31(7) .
C73 C1DA 1.19(7) .
C0CA H0CA 0.9300 .
C7AA H7AA 0.9300 .
C7AA C96 1.38(6) .
C80 H80 0.9300 .
C80 C28 1.46(6) .
C4EA H4EA 0.9300 .
F87 C9AA 1.25(7) .
C8BA H8BA 0.9300 .
C8BA C9DA 1.17(6) .
C2CA H2CA 0.9300 .
C2CA C6EA 1.37(6) .
C9BA H9BA 0.9300 .
C9BA C6DA 1.39(6) .
C95 H95 0.9300 .
C95 C5DA 1.26(6) .
C96 H96 0.9300 .
O1AA Ag1 2.49(7) 1_655
O1AA O12 0.86(8) .
O1AA C2EA 1.30(9) .
O12 C2EA 1.58(9) .
F15 C4DA 1.36(7) .
F16 C4DA 1.29(7) .
C2DA H2DA 0.9300 .
C2DA C3DA 1.47(7) .
C2DA C1DA 1.48(7) .
F0AA C4DA 1.35(7) .
C28 H28 0.9300 .
C28 C3DA 1.38(8) .
C5CA H5CA 0.9300 .
C5CA C4CA 1.45(6) .
C37 H37 0.9300 .
C37 C8CA 1.36(8) .
C37 C3EA 1.39(8) .
C4CA H4CA 0.9300 .
C4CA C3CA 1.31(6) .
C3CA H3CA 0.9300 .
C7DA H7DA 0.9300 .
C7DA C6DA 1.39(7) .
C8CA H8CA 0.9300 .
C8CA C7CA 1.47(7) .
C1EA H1EA 0.9300 .
C49 H49 0.9300 .
C49 C5DA 1.49(7) .
C3DA H3DA 0.9300 .
C5DA H5DA 0.9300 .
C9DA H9DA 0.9300 .
C9DA C0EA 1.43(6) .
C6DA H6DA 0.9300 .
C8DA H8DA 0.9300 .
C8DA C6EA 1.45(7) .
C7CA H7CA 0.9300 .
C75 H75 0.9300 .
C6CA H6CA 0.9300 .
C6CA C3EA 1.46(7) .
C0EA H0EA 0.9300 .
C1DA H1DA 0.9300 .
C6EA H6EA 0.9300 .
C3EA H3EA 0.9300 .
F32 B49 1.406(18) .
B49 F55 1.413(18) .
B49 F200 1.413(18) .
B49 F58 1.409(18) .
C34 H34 0.9300 .
C34 C31 1.3900 .
C34 C9CA 1.3900 .
C31 H31 0.9300 .
C31 C20 1.3900 .
C20 C0DA 1.3900 .
C0DA H0DA 0.9300 .
C0DA C8EA 1.3900 .
C8EA H8EA 0.9300 .
C8EA C9CA 1.3900 .
C9CA H9CA 0.9300 .

loop_
_platon_squeeze_void_nr
_platon_squeeze_void_average_x
_platon_squeeze_void_average_y
_platon_squeeze_void_average_z
_platon_squeeze_void_volume
_platon_squeeze_void_count_electrons
_platon_squeeze_void_content
1 -0.013 0.000 0.000 779 603 ' '
2 -0.002 1.000 0.500 487 397 ' '
3 0.000 0.500 0.500 38 11 ' '
